data_4300963
loop_
_publ_author_name
'Sydora, Orson L.'
'Wolczanski, Peter T.'
'Lobkovsky, Emil B.'
'Buda, Corneliu'
'Cundari, Thomas R.'

_publ_section_title
;
 Low-Coordinate Chromium Siloxides: The "Box" [Cr(\m-Cl)(\m-OSitBu3)]4,
 Distorted Trigonal [(tBu3SiO)3Cr][Na(benzene)] and
 [(tBu3SiO)3Cr][Na(dibenzo-18-c-6)], and Trigonal (tBu3SiO)3Cr
;
_journal_coden_ASTM INOCAJ
_journal_issue 8
_journal_name_full 'Inorganic Chemistry'
_journal_page_first 2606
_journal_page_last 2618
_journal_paper_doi 10.1021/ic0488334
_journal_volume 44
_journal_year 2005
_chemical_formula_sum 'C66.5 H115.5 Cr Na O9 Si3'
_chemical_formula_weight 1218.35
_space_group_IT_number 14
_symmetry_cell_setting monoclinic
_symmetry_space_group_name_Hall '-P 2yn'
_symmetry_space_group_name_H-M 'P 1 21/n 1'
_atom_sites_solution_hydrogens geom
_atom_sites_solution_primary direct
_atom_sites_solution_secondary difmap
_audit_creation_method SHELXL-97
_cell_angle_alpha 90.00
_cell_angle_beta 114.744(3)
_cell_angle_gamma 90.00
_cell_formula_units_Z 8
_cell_length_a 29.194(7)
_cell_length_b 17.917(4)
_cell_length_c 30.123(7)
_cell_measurement_temperature 173(2)
_cell_volume 14310(6)
_computing_cell_refinement 'Bruker SAINT'
_computing_data_collection 'Bruker SMART'
_computing_data_reduction 'Bruker SAINT'
_computing_molecular_graphics 'Bruker SHELXTL'
_computing_publication_material 'Bruker SHELXTL'
_computing_structure_refinement 'SHELXL-97 (Sheldrick, 1997)'
_computing_structure_solution 'SHELXS-97 (Sheldrick, 1990)'
_diffrn_ambient_temperature 173(2)
_diffrn_measured_fraction_theta_full 0.991
_diffrn_measured_fraction_theta_max 0.991
_diffrn_measurement_device_type 'Bruker 1K CCD area detector'
_diffrn_measurement_method '0.3 deg. omega scans'
_diffrn_radiation_monochromator graphite
_diffrn_radiation_source 'fine-focus sealed tube'
_diffrn_radiation_type MoK\a
_diffrn_radiation_wavelength 0.71073
_diffrn_reflns_av_R_equivalents 0.0371
_diffrn_reflns_av_sigmaI/netI 0.0581
_diffrn_reflns_limit_h_max 29
_diffrn_reflns_limit_h_min -20
_diffrn_reflns_limit_k_max 10
_diffrn_reflns_limit_k_min -17
_diffrn_reflns_limit_l_max 30
_diffrn_reflns_limit_l_min -29
_diffrn_reflns_number 29098
_diffrn_reflns_theta_full 20.82
_diffrn_reflns_theta_max 20.82
_diffrn_reflns_theta_min 1.36
_exptl_absorpt_coefficient_mu 0.266
_exptl_absorpt_correction_T_max 0.9488
_exptl_absorpt_correction_T_min 0.9011
_exptl_absorpt_correction_type SADABS
_exptl_crystal_colour 'light blue'
_exptl_crystal_density_diffrn 1.131
_exptl_crystal_density_method 'not measured'
_exptl_crystal_description irregular
_exptl_crystal_F_000 5308
_exptl_crystal_size_max 0.40
_exptl_crystal_size_mid 0.30
_exptl_crystal_size_min 0.20
_refine_diff_density_max 1.300
_refine_diff_density_min -0.472
_refine_diff_density_rms 0.064
_refine_ls_extinction_method none
_refine_ls_goodness_of_fit_ref 0.933
_refine_ls_hydrogen_treatment mixed
_refine_ls_matrix_type fullcycle
_refine_ls_number_parameters 1661
_refine_ls_number_reflns 14829
_refine_ls_number_restraints 114
_refine_ls_restrained_S_all 0.974
_refine_ls_R_factor_all 0.1099
_refine_ls_R_factor_gt 0.0722
_refine_ls_shift/su_max 0.287
_refine_ls_shift/su_mean 0.044
_refine_ls_structure_factor_coef Fsqd
_refine_ls_weighting_details 'calc w=1/[\s^2^(Fo^2^)+(0.1426P)^2^+35.6182P] where P=(Fo^2^+2Fc^2^)/3'
_refine_ls_weighting_scheme calc
_refine_ls_wR_factor_gt 0.1950
_refine_ls_wR_factor_ref 0.2279
_reflns_number_gt 10015
_reflns_number_total 14829
_reflns_threshold_expression >2sigma(I)
_cod_data_source_file ic0488334si20040823_045025.cif
_cod_data_source_block test
_cod_depositor_comments
;
The following automatic conversions were performed:
'_symmetry_cell_setting' value 'Monoclinic' changed to 'monoclinic'
according to '/home/saulius/struct/CIF-dictionaries/cif_core.dic'
dictionary named 'cif_core.dic' version 2.4.1 from 2010-06-29.

Automatic conversion script
Id: cif_fix_enum 1527 2010-12-29 10:47:43Z saulius 
;
_cod_original_formula_sum 'C66.50 H115.50 Cr Na O9 Si3'
_cod_database_code 4300963

loop_
_symmetry_equiv_pos_as_xyz
'x, y, z'
'-x+1/2, y+1/2, -z+1/2'
'-x, -y, -z'
'x-1/2, -y-1/2, z-1/2'

loop_
_atom_site_label
_atom_site_type_symbol
_atom_site_fract_x
_atom_site_fract_y
_atom_site_fract_z
_atom_site_U_iso_or_equiv
_atom_site_adp_type
_atom_site_occupancy
_atom_site_symmetry_multiplicity
_atom_site_calc_flag
_atom_site_refinement_flags
_atom_site_disorder_assembly
_atom_site_disorder_group
Cr1 Cr 0.737393(17) 0.76528(3) 0.123323(17) 0.03134(15) Uani 1 1 d . . .
Si1 Si 0.70506(3) 0.76349(6) 0.22315(3) 0.0419(3) Uani 1 1 d . . .
Si2 Si 0.74491(3) 0.59872(5) 0.07150(3) 0.0399(3) Uani 1 1 d . . .
Si3 Si 0.79163(4) 0.91422(5) 0.09574(4) 0.0461(3) Uani 1 1 d . . .
O1 O 0.71733(8) 0.77036(13) 0.17635(8) 0.0506(8) Uani 1 1 d . A .
O2 O 0.72632(8) 0.67292(12) 0.08904(8) 0.0516(8) Uani 1 1 d . . .
O3 O 0.76119(8) 0.83750(12) 0.08970(8) 0.0486(7) Uani 1 1 d . . .
C1 C 0.68202(18) 0.8639(3) 0.23396(18) 0.069(2) Uani 0.704(4) 1 d PD A 1
C4 C 0.72741(19) 0.9173(3) 0.2545(2) 0.091(2) Uani 0.704(4) 1 d PD A 1
H4A H 0.7161 0.9665 0.2600 0.136 Uiso 0.704(4) 1 calc PR A 1
H4B H 0.7426 0.9217 0.2311 0.136 Uiso 0.704(4) 1 calc PR A 1
H4C H 0.7525 0.8976 0.2855 0.136 Uiso 0.704(4) 1 calc PR A 1
C1M C 0.6495(4) 0.8325(5) 0.2181(3) 0.086(5) Uani 0.296(4) 1 d PD A 2
C4M C 0.5979(4) 0.7986(7) 0.1894(4) 0.126(7) Uiso 0.296(4) 1 d PD A 2
H4MA H 0.5718 0.8341 0.1880 0.189 Uiso 0.296(4) 1 calc PR A 2
H4MB H 0.5947 0.7526 0.2055 0.189 Uiso 0.296(4) 1 calc PR A 2
H4MC H 0.5938 0.7871 0.1562 0.189 Uiso 0.296(4) 1 calc PR A 2
C2 C 0.65547(14) 0.8577(3) 0.26958(14) 0.1040(18) Uani 1 1 d D . .
H2A H 0.6277 0.8913 0.2662 0.156 Uiso 1 1 calc R A 2
H2B H 0.6877 0.8839 0.2862 0.156 Uiso 1 1 calc R A 2
H2C H 0.6548 0.8139 0.2887 0.156 Uiso 1 1 calc R A 2
C3 C 0.64935(19) 0.8983(3) 0.18697(18) 0.131(2) Uani 1 1 d D . .
H3A H 0.6222 0.9326 0.1843 0.197 Uiso 1 1 calc R A 2
H3B H 0.6439 0.8808 0.1543 0.197 Uiso 1 1 calc R A 2
H3C H 0.6818 0.9242 0.2020 0.197 Uiso 1 1 calc R A 2
C5 C 0.76614(16) 0.7365(3) 0.27913(16) 0.0504(18) Uani 0.666(4) 1 d PD A 1
C7 C 0.7749(2) 0.6497(3) 0.2750(2) 0.088(3) Uani 0.666(4) 1 d PD A 1
H7A H 0.8056 0.6340 0.3029 0.132 Uiso 0.666(4) 1 calc PR A 1
H7B H 0.7784 0.6398 0.2446 0.132 Uiso 0.666(4) 1 calc PR A 1
H7C H 0.7460 0.6218 0.2749 0.132 Uiso 0.666(4) 1 calc PR A 1
C5M C 0.7682(3) 0.7849(5) 0.2851(3) 0.102(6) Uani 0.334(4) 1 d PD A 2
C7M C 0.7745(5) 0.8700(4) 0.2939(5) 0.180(10) Uani 0.334(4) 1 d PD A 2
H7MA H 0.8049 0.8798 0.3238 0.269 Uiso 0.334(4) 1 calc PR A 2
H7MB H 0.7450 0.8901 0.2974 0.269 Uiso 0.334(4) 1 calc PR A 2
H7MC H 0.7777 0.8940 0.2661 0.269 Uiso 0.334(4) 1 calc PR A 2
C6 C 0.76531(15) 0.7470(3) 0.32857(13) 0.0894(19) Uani 1 1 d D . .
H6A H 0.7977 0.7314 0.3542 0.134 Uiso 1 1 calc R A 1
H6B H 0.7382 0.7168 0.3304 0.134 Uiso 1 1 calc R A 1
H6C H 0.7595 0.7998 0.3331 0.134 Uiso 1 1 calc R A 1
C8 C 0.81207(14) 0.7638(3) 0.27556(16) 0.132(3) Uani 1 1 d D . .
H8A H 0.8418 0.7482 0.3046 0.199 Uiso 1 1 calc R A 1
H8B H 0.8111 0.8184 0.2734 0.199 Uiso 1 1 calc R A 1
H8C H 0.8139 0.7429 0.2463 0.199 Uiso 1 1 calc R A 1
C9 C 0.65259(19) 0.6906(3) 0.21042(16) 0.0584(19) Uani 0.678(4) 1 d PD A 1
C11 C 0.60008(19) 0.7256(3) 0.1756(2) 0.072(2) Uani 0.678(4) 1 d PD A 1
H11A H 0.5734 0.6885 0.1692 0.108 Uiso 0.678(4) 1 calc PR A 1
H11B H 0.6010 0.7406 0.1447 0.108 Uiso 0.678(4) 1 calc PR A 1
H11C H 0.5933 0.7694 0.1914 0.108 Uiso 0.678(4) 1 calc PR A 1
C9M C 0.6810(3) 0.6610(6) 0.2256(3) 0.058(4) Uani 0.322(4) 1 d PD A 2
C11M C 0.7272(3) 0.6071(6) 0.2476(4) 0.118(6) Uani 0.322(4) 1 d PD A 2
H11D H 0.7154 0.5564 0.2491 0.177 Uiso 0.322(4) 1 calc PR A 2
H11E H 0.7497 0.6238 0.2806 0.177 Uiso 0.322(4) 1 calc PR A 2
H11F H 0.7456 0.6074 0.2268 0.177 Uiso 0.322(4) 1 calc PR A 2
C10 C 0.65528(17) 0.6294(3) 0.17758(16) 0.116(2) Uani 1 1 d D . .
H10A H 0.6439 0.5788 0.1802 0.174 Uiso 1 1 calc R A 2
H10B H 0.6784 0.6274 0.1616 0.174 Uiso 1 1 calc R A 2
H10C H 0.6261 0.6605 0.1582 0.174 Uiso 1 1 calc R A 2
C12 C 0.64859(13) 0.6574(3) 0.25521(13) 0.0821(16) Uani 1 1 d D . .
H12A H 0.6376 0.6059 0.2558 0.123 Uiso 1 1 calc R A 2
H12B H 0.6190 0.6897 0.2398 0.123 Uiso 1 1 calc R A 2
H12C H 0.6687 0.6744 0.2887 0.123 Uiso 1 1 calc R A 2
C13 C 0.81155(15) 0.5721(3) 0.11719(15) 0.0770(16) Uani 1 1 d . . .
C14 C 0.82841(15) 0.4928(3) 0.11149(16) 0.0904(17) Uani 1 1 d . . .
H14A H 0.8628 0.4842 0.1363 0.136 Uiso 1 1 calc R . .
H14B H 0.8277 0.4872 0.0789 0.136 Uiso 1 1 calc R . .
H14C H 0.8055 0.4564 0.1157 0.136 Uiso 1 1 calc R . .
C15 C 0.85017(16) 0.6295(4) 0.11027(19) 0.122(2) Uani 1 1 d . . .
H15A H 0.8846 0.6173 0.1335 0.183 Uiso 1 1 calc R . .
H15B H 0.8419 0.6804 0.1163 0.183 Uiso 1 1 calc R . .
H15C H 0.8475 0.6258 0.0768 0.183 Uiso 1 1 calc R . .
C16 C 0.81773(17) 0.5847(4) 0.16886(15) 0.110(2) Uani 1 1 d . . .
H16A H 0.8521 0.5711 0.1917 0.165 Uiso 1 1 calc R . .
H16B H 0.7934 0.5537 0.1752 0.165 Uiso 1 1 calc R . .
H16C H 0.8117 0.6374 0.1733 0.165 Uiso 1 1 calc R . .
C17 C 0.69724(13) 0.5208(2) 0.06645(15) 0.0576(13) Uani 1 1 d . . .
C18 C 0.69785(16) 0.4533(2) 0.03466(18) 0.0837(17) Uani 1 1 d . . .
H18A H 0.6728 0.4165 0.0342 0.126 Uiso 1 1 calc R . .
H18B H 0.7314 0.4305 0.0484 0.126 Uiso 1 1 calc R . .
H18C H 0.6897 0.4702 0.0013 0.126 Uiso 1 1 calc R . .
C19 C 0.64469(14) 0.5512(3) 0.04987(18) 0.0788(17) Uani 1 1 d . . .
H19A H 0.6215 0.5104 0.0478 0.118 Uiso 1 1 calc R . .
H19B H 0.6342 0.5743 0.0176 0.118 Uiso 1 1 calc R . .
H19C H 0.6440 0.5886 0.0733 0.118 Uiso 1 1 calc R . .
C20 C 0.70872(16) 0.4863(3) 0.11818(16) 0.0870(17) Uani 1 1 d . . .
H20A H 0.6841 0.4471 0.1147 0.130 Uiso 1 1 calc R . .
H20B H 0.7065 0.5255 0.1399 0.130 Uiso 1 1 calc R . .
H20C H 0.7428 0.4650 0.1321 0.130 Uiso 1 1 calc R . .
C21 C 0.74332(15) 0.6183(2) 0.00772(14) 0.0696(14) Uani 1 1 d . . .
C22 C 0.76990(14) 0.5593(2) -0.01154(13) 0.0679(14) Uani 1 1 d . . .
H22A H 0.7670 0.5743 -0.0439 0.102 Uiso 1 1 calc R . .
H22B H 0.7538 0.5105 -0.0139 0.102 Uiso 1 1 calc R . .
H22C H 0.8056 0.5558 0.0111 0.102 Uiso 1 1 calc R . .
C23 C 0.68563(17) 0.6229(3) -0.03152(16) 0.0950(18) Uani 1 1 d . . .
H23A H 0.6844 0.6328 -0.0640 0.142 Uiso 1 1 calc R . .
H23B H 0.6685 0.6632 -0.0225 0.142 Uiso 1 1 calc R . .
H23C H 0.6687 0.5754 -0.0321 0.142 Uiso 1 1 calc R . .
C24 C 0.76401(19) 0.6936(2) 0.00549(17) 0.1108(17) Uani 1 1 d . . .
H24A H 0.7627 0.7017 -0.0272 0.166 Uiso 1 1 calc R . .
H24B H 0.7991 0.6967 0.0298 0.166 Uiso 1 1 calc R . .
H24C H 0.7439 0.7319 0.0124 0.166 Uiso 1 1 calc R . .
C25 C 0.82171(17) 0.9161(3) 0.04871(16) 0.0947(17) Uani 1 1 d . . .
C26 C 0.78513(18) 0.8895(3) -0.00055(15) 0.0915(18) Uani 1 1 d . . .
H26A H 0.8012 0.8908 -0.0233 0.137 Uiso 1 1 calc R . .
H26B H 0.7554 0.9221 -0.0127 0.137 Uiso 1 1 calc R . .
H26C H 0.7748 0.8383 0.0021 0.137 Uiso 1 1 calc R . .
C27 C 0.84013(19) 0.9962(3) 0.04214(18) 0.115(2) Uani 1 1 d . . .
H27A H 0.8549 0.9940 0.0183 0.172 Uiso 1 1 calc R . .
H27B H 0.8656 1.0139 0.0736 0.172 Uiso 1 1 calc R . .
H27C H 0.8114 1.0306 0.0304 0.172 Uiso 1 1 calc R . .
C28 C 0.86823(17) 0.8590(3) 0.0668(2) 0.120(2) Uani 1 1 d . . .
H28A H 0.8837 0.8591 0.0435 0.180 Uiso 1 1 calc R . .
H28B H 0.8562 0.8086 0.0689 0.180 Uiso 1 1 calc R . .
H28C H 0.8933 0.8743 0.0990 0.180 Uiso 1 1 calc R . .
C29 C 0.74546(16) 0.9941(2) 0.08526(18) 0.0774(17) Uani 1 1 d . . .
C30 C 0.7117(2) 1.0052(3) 0.0274(2) 0.129(3) Uani 1 1 d . . .
H30A H 0.6878 1.0461 0.0223 0.193 Uiso 1 1 calc R . .
H30B H 0.6932 0.9591 0.0135 0.193 Uiso 1 1 calc R . .
H30C H 0.7338 1.0172 0.0112 0.193 Uiso 1 1 calc R . .
C31 C 0.7682(2) 1.0720(2) 0.10344(19) 0.099(2) Uani 1 1 d . . .
H31A H 0.7410 1.1084 0.0963 0.148 Uiso 1 1 calc R . .
H31B H 0.7893 1.0869 0.0868 0.148 Uiso 1 1 calc R . .
H31C H 0.7889 1.0702 0.1388 0.148 Uiso 1 1 calc R . .
C32 C 0.70678(16) 0.9760(3) 0.10464(19) 0.0946(19) Uani 1 1 d . . .
H32A H 0.6835 1.0182 0.0986 0.142 Uiso 1 1 calc R . .
H32B H 0.7238 0.9666 0.1399 0.142 Uiso 1 1 calc R . .
H32C H 0.6878 0.9315 0.0881 0.142 Uiso 1 1 calc R . .
C33 C 0.84413(15) 0.9183(2) 0.16141(17) 0.0749(17) Uani 1 1 d . . .
C34 C 0.81964(17) 0.9337(3) 0.19835(15) 0.0903(19) Uani 1 1 d . . .
H34A H 0.8462 0.9358 0.2317 0.135 Uiso 1 1 calc R . .
H34B H 0.7960 0.8934 0.1960 0.135 Uiso 1 1 calc R . .
H34C H 0.8015 0.9813 0.1903 0.135 Uiso 1 1 calc R . .
C35 C 0.86795(18) 0.8421(3) 0.17758(18) 0.096(2) Uani 1 1 d . . .
H35A H 0.8945 0.8455 0.2109 0.144 Uiso 1 1 calc R . .
H35B H 0.8825 0.8251 0.1554 0.144 Uiso 1 1 calc R . .
H35C H 0.8422 0.8066 0.1769 0.144 Uiso 1 1 calc R . .
C36 C 0.88434(16) 0.9792(3) 0.17041(18) 0.093(2) Uani 1 1 d . . .
H36A H 0.9093 0.9770 0.2045 0.140 Uiso 1 1 calc R . .
H36B H 0.8681 1.0284 0.1638 0.140 Uiso 1 1 calc R . .
H36C H 0.9011 0.9710 0.1486 0.140 Uiso 1 1 calc R . .
Cr1B Cr 0.882816(17) 0.75041(3) -0.227430(18) 0.03214(15) Uani 1 1 d . . .
Si1B Si 0.90930(4) 0.90163(6) -0.28500(4) 0.0479(3) Uani 1 1 d . B .
Si2B Si 0.93373(4) 0.58052(5) -0.23153(4) 0.0492(3) Uani 1 1 d . C .
Si3B Si 0.78471(4) 0.75645(6) -0.19344(4) 0.0523(3) Uani 1 1 d . . .
O1B O 0.89802(11) 0.83414(15) -0.25703(10) 0.0835(10) Uani 1 1 d . . .
O2B O 0.92293(9) 0.66300(13) -0.21767(10) 0.0661(9) Uani 1 1 d . . .
O3B O 0.83665(9) 0.74139(17) -0.19849(9) 0.0734(9) Uani 1 1 d . G .
C1B C 0.92526(12) 0.9871(2) -0.24206(13) 0.0626(13) Uani 1 1 d D . .
C2B C 0.9175(3) 1.0589(3) -0.2740(2) 0.088(3) Uani 0.631(4) 1 d PD B 1
H2BA H 0.9255 1.1031 -0.2530 0.132 Uiso 0.631(4) 1 calc PR B 1
H2BB H 0.8824 1.0614 -0.2982 0.132 Uiso 0.631(4) 1 calc PR B 1
H2BC H 0.9399 1.0569 -0.2908 0.132 Uiso 0.631(4) 1 calc PR B 1
C3B C 0.9776(2) 0.9872(4) -0.2028(2) 0.076(3) Uani 0.631(4) 1 d PD B 1
H3BA H 0.9827 1.0321 -0.1827 0.114 Uiso 0.631(4) 1 calc PR B 1
H3BB H 1.0017 0.9869 -0.2176 0.114 Uiso 0.631(4) 1 calc PR B 1
H3BC H 0.9826 0.9428 -0.1823 0.114 Uiso 0.631(4) 1 calc PR B 1
C4B C 0.88581(19) 0.9900(5) -0.2217(2) 0.106(3) Uani 0.631(4) 1 d PD B 1
H4BA H 0.8925 1.0327 -0.1996 0.158 Uiso 0.631(4) 1 calc PR B 1
H4BB H 0.8871 0.9438 -0.2038 0.158 Uiso 0.631(4) 1 calc PR B 1
H4BC H 0.8523 0.9953 -0.2487 0.158 Uiso 0.631(4) 1 calc PR B 1
C2C C 0.9620(3) 1.0455(5) -0.2464(4) 0.109(5) Uani 0.369(4) 1 d PD B 2
H2CA H 0.9670 1.0857 -0.2228 0.163 Uiso 0.369(4) 1 calc PR B 2
H2CB H 0.9479 1.0663 -0.2796 0.163 Uiso 0.369(4) 1 calc PR B 2
H2CC H 0.9945 1.0217 -0.2397 0.163 Uiso 0.369(4) 1 calc PR B 2
C3C C 0.9586(4) 0.9474(5) -0.1910(3) 0.119(7) Uani 0.369(4) 1 d PD B 2
H3CA H 0.9699 0.9848 -0.1649 0.178 Uiso 0.369(4) 1 calc PR B 2
H3CB H 0.9880 0.9237 -0.1929 0.178 Uiso 0.369(4) 1 calc PR B 2
H3CC H 0.9383 0.9095 -0.1841 0.178 Uiso 0.369(4) 1 calc PR B 2
C4C C 0.8858(3) 1.0303(7) -0.2315(4) 0.101(6) Uani 0.369(4) 1 d PD B 2
H4CA H 0.9021 1.0717 -0.2092 0.152 Uiso 0.369(4) 1 calc PR B 2
H4CB H 0.8698 0.9969 -0.2164 0.152 Uiso 0.369(4) 1 calc PR B 2
H4CC H 0.8601 1.0500 -0.2622 0.152 Uiso 0.369(4) 1 calc PR B 2
C5B C 0.85097(16) 0.9167(4) -0.34550(18) 0.101(2) Uani 1 1 d . . .
C6B C 0.8564(3) 0.9540(5) -0.3836(2) 0.195(4) Uani 1 1 d . B .
H6BA H 0.8237 0.9564 -0.4119 0.293 Uiso 1 1 calc R . .
H6BB H 0.8805 0.9270 -0.3925 0.293 Uiso 1 1 calc R . .
H6BC H 0.8688 1.0047 -0.3731 0.293 Uiso 1 1 calc R . .
C7B C 0.8296(2) 0.8331(4) -0.3659(2) 0.151(3) Uani 1 1 d . B .
H7BA H 0.7998 0.8373 -0.3971 0.226 Uiso 1 1 calc R . .
H7BB H 0.8204 0.8073 -0.3421 0.226 Uiso 1 1 calc R . .
H7BC H 0.8558 0.8046 -0.3707 0.226 Uiso 1 1 calc R . .
C8B C 0.80629(18) 0.9502(4) -0.3369(2) 0.119(3) Uani 1 1 d . B .
H8BA H 0.7772 0.9570 -0.3683 0.178 Uiso 1 1 calc R . .
H8BB H 0.8163 0.9985 -0.3204 0.178 Uiso 1 1 calc R . .
H8BC H 0.7972 0.9161 -0.3164 0.178 Uiso 1 1 calc R . .
C9B C 0.96542(14) 0.8758(2) -0.29977(13) 0.0569(12) Uani 1 1 d . . .
C10B C 0.95028(18) 0.8112(3) -0.33801(17) 0.0932(18) Uani 1 1 d . B .
H10D H 0.9791 0.7984 -0.3452 0.140 Uiso 1 1 calc R . .
H10E H 0.9220 0.8273 -0.3681 0.140 Uiso 1 1 calc R . .
H10F H 0.9403 0.7674 -0.3247 0.140 Uiso 1 1 calc R . .
C11B C 1.00749(16) 0.8441(3) -0.25345(17) 0.0945(19) Uani 1 1 d . B .
H11G H 1.0364 0.8304 -0.2603 0.142 Uiso 1 1 calc R . .
H11H H 0.9951 0.7998 -0.2428 0.142 Uiso 1 1 calc R . .
H11I H 1.0179 0.8818 -0.2275 0.142 Uiso 1 1 calc R . .
C12B C 0.98714(16) 0.9384(3) -0.31940(17) 0.0988(17) Uani 1 1 d . B .
H12D H 1.0153 0.9191 -0.3257 0.148 Uiso 1 1 calc R . .
H12E H 0.9992 0.9788 -0.2953 0.148 Uiso 1 1 calc R . .
H12F H 0.9609 0.9577 -0.3499 0.148 Uiso 1 1 calc R . .
C13B C 0.88295(12) 0.55621(18) -0.29565(14) 0.0590(14) Uani 1 1 d D . .
C14B C 0.88877(16) 0.4805(2) -0.31508(16) 0.0661(17) Uani 0.892(5) 1 d PD C 1
H14D H 0.8616 0.4732 -0.3477 0.099 Uiso 0.892(5) 1 calc PR C 1
H14E H 0.8870 0.4414 -0.2931 0.099 Uiso 0.892(5) 1 calc PR C 1
H14F H 0.9214 0.4780 -0.3170 0.099 Uiso 0.892(5) 1 calc PR C 1
C15B C 0.83237(15) 0.5568(3) -0.2908(2) 0.145(3) Uani 0.892(5) 1 d PD C 1
H15D H 0.8048 0.5452 -0.3226 0.218 Uiso 0.892(5) 1 calc PR C 1
H15E H 0.8269 0.6062 -0.2800 0.218 Uiso 0.892(5) 1 calc PR C 1
H15F H 0.8333 0.5192 -0.2668 0.218 Uiso 0.892(5) 1 calc PR C 1
C16B C 0.8782(3) 0.6166(3) -0.33229(19) 0.152(4) Uani 0.892(5) 1 d PD C 1
H16D H 0.8520 0.6028 -0.3643 0.228 Uiso 0.892(5) 1 calc PR C 1
H16E H 0.9105 0.6225 -0.3346 0.228 Uiso 0.892(5) 1 calc PR C 1
H16F H 0.8691 0.6638 -0.3217 0.228 Uiso 0.892(5) 1 calc PR C 1
C14C C 0.8285(3) 0.5351(8) -0.3071(6) 0.106(17) Uiso 0.108(5) 1 d PD C 2
H14G H 0.8102 0.5255 -0.3422 0.158 Uiso 0.108(5) 1 calc PR C 2
H14H H 0.8122 0.5761 -0.2977 0.158 Uiso 0.108(5) 1 calc PR C 2
H14I H 0.8281 0.4900 -0.2889 0.158 Uiso 0.108(5) 1 calc PR C 2
C16C C 0.9016(4) 0.5172(7) -0.3290(5) 0.36(6) Uani 0.108(5) 1 d PD C 2
H16G H 0.8731 0.5074 -0.3604 0.547 Uiso 0.108(5) 1 calc PR C 2
H16H H 0.9175 0.4699 -0.3141 0.547 Uiso 0.108(5) 1 calc PR C 2
H16I H 0.9263 0.5489 -0.3341 0.547 Uiso 0.108(5) 1 calc PR C 2
C15C C 0.8806(7) 0.6418(5) -0.3080(9) 0.16(3) Uiso 0.108(5) 1 d PD C 2
H15G H 0.8552 0.6502 -0.3414 0.247 Uiso 0.108(5) 1 calc PR C 2
H15H H 0.9136 0.6584 -0.3053 0.247 Uiso 0.108(5) 1 calc PR C 2
H15I H 0.8715 0.6700 -0.2850 0.247 Uiso 0.108(5) 1 calc PR C 2
C17B C 0.99993(13) 0.5808(2) -0.23173(15) 0.0757(17) Uani 1 1 d D . .
C18B C 1.0224(2) 0.5025(3) -0.2324(2) 0.048(2) Uani 0.595(4) 1 d PD C 1
H18D H 1.0559 0.5082 -0.2323 0.072 Uiso 0.595(4) 1 calc PR C 1
H18E H 1.0002 0.4756 -0.2619 0.072 Uiso 0.595(4) 1 calc PR C 1
H18F H 1.0254 0.4744 -0.2034 0.072 Uiso 0.595(4) 1 calc PR C 1
C19B C 1.0396(2) 0.6284(3) -0.1952(2) 0.061(2) Uani 0.595(4) 1 d PD C 1
H19D H 1.0710 0.6233 -0.1994 0.091 Uiso 0.595(4) 1 calc PR C 1
H19E H 1.0453 0.6127 -0.1622 0.091 Uiso 0.595(4) 1 calc PR C 1
H19F H 1.0287 0.6807 -0.2001 0.091 Uiso 0.595(4) 1 calc PR C 1
C20B C 0.9966(2) 0.6149(4) -0.28452(19) 0.068(3) Uani 0.595(4) 1 d PD C 1
H20D H 1.0302 0.6150 -0.2842 0.102 Uiso 0.595(4) 1 calc PR C 1
H20E H 0.9835 0.6661 -0.2888 0.102 Uiso 0.595(4) 1 calc PR C 1
H20F H 0.9739 0.5838 -0.3115 0.102 Uiso 0.595(4) 1 calc PR C 1
C19C C 1.0317(4) 0.5821(5) -0.1721(2) 0.097(5) Uani 0.405(4) 1 d PD C 2
H19G H 1.0680 0.5823 -0.1639 0.145 Uiso 0.405(4) 1 calc PR C 2
H19H H 1.0233 0.5377 -0.1580 0.145 Uiso 0.405(4) 1 calc PR C 2
H19I H 1.0229 0.6270 -0.1588 0.145 Uiso 0.405(4) 1 calc PR C 2
C20C C 1.0067(3) 0.6576(4) -0.2455(4) 0.091(4) Uani 0.405(4) 1 d PD C 2
H20G H 1.0398 0.6621 -0.2463 0.136 Uiso 0.405(4) 1 calc PR C 2
H20H H 1.0045 0.6927 -0.2215 0.136 Uiso 0.405(4) 1 calc PR C 2
H20I H 0.9802 0.6690 -0.2780 0.136 Uiso 0.405(4) 1 calc PR C 2
C18C C 1.0171(4) 0.5165(4) -0.2497(3) 0.075(4) Uani 0.405(4) 1 d PD C 2
H18G H 1.0513 0.5258 -0.2470 0.112 Uiso 0.405(4) 1 calc PR C 2
H18H H 0.9943 0.5078 -0.2841 0.112 Uiso 0.405(4) 1 calc PR C 2
H18I H 1.0173 0.4725 -0.2303 0.112 Uiso 0.405(4) 1 calc PR C 2
C21B C 0.93367(15) 0.5126(2) -0.18181(15) 0.0872(17) Uani 1 1 d D . .
C22B C 0.93685(18) 0.4312(2) -0.19093(19) 0.0490(18) Uani 0.681(4) 1 d PD C 1
H22D H 0.9360 0.4025 -0.1636 0.074 Uiso 0.681(4) 1 calc PR C 1
H22E H 0.9684 0.4210 -0.1939 0.074 Uiso 0.681(4) 1 calc PR C 1
H22F H 0.9082 0.4169 -0.2213 0.074 Uiso 0.681(4) 1 calc PR C 1
C23B C 0.9867(3) 0.5271(4) -0.1345(2) 0.122(4) Uani 0.681(4) 1 d PD C 1
H23D H 0.9887 0.4945 -0.1077 0.184 Uiso 0.681(4) 1 calc PR C 1
H23E H 0.9885 0.5793 -0.1243 0.184 Uiso 0.681(4) 1 calc PR C 1
H23F H 1.0149 0.5161 -0.1431 0.184 Uiso 0.681(4) 1 calc PR C 1
C24B C 0.8955(2) 0.5353(4) -0.1651(3) 0.114(3) Uani 0.681(4) 1 d PD C 1
H24D H 0.8957 0.5007 -0.1399 0.171 Uiso 0.681(4) 1 calc PR C 1
H24E H 0.8623 0.5348 -0.1928 0.171 Uiso 0.681(4) 1 calc PR C 1
H24F H 0.9031 0.5859 -0.1515 0.171 Uiso 0.681(4) 1 calc PR C 1
C22C C 0.9739(4) 0.4633(7) -0.1480(8) 0.99(7) Uani 0.319(4) 1 d PD C 2
H22G H 0.9599 0.4306 -0.1307 1.486 Uiso 0.319(4) 1 calc PR C 2
H22H H 1.0009 0.4939 -0.1243 1.486 Uiso 0.319(4) 1 calc PR C 2
H22I H 0.9876 0.4329 -0.1667 1.486 Uiso 0.319(4) 1 calc PR C 2
C23C C 0.8817(4) 0.4687(6) -0.2030(4) 0.245(10) Uani 0.319(4) 1 d PD C 2
H23G H 0.8807 0.4345 -0.1780 0.367 Uiso 0.319(4) 1 calc PR C 2
H23H H 0.8786 0.4401 -0.2319 0.367 Uiso 0.319(4) 1 calc PR C 2
H23I H 0.8538 0.5043 -0.2121 0.367 Uiso 0.319(4) 1 calc PR C 2
C24C C 0.9207(4) 0.5698(5) -0.1485(4) 0.177(8) Uani 0.319(4) 1 d PD C 2
H24G H 0.9180 0.5429 -0.1213 0.265 Uiso 0.319(4) 1 calc PR C 2
H24H H 0.8885 0.5945 -0.1680 0.265 Uiso 0.319(4) 1 calc PR C 2
H24I H 0.9474 0.6074 -0.1355 0.265 Uiso 0.319(4) 1 calc PR C 2
C26B C 0.81112(19) 0.6216(3) -0.1345(2) 0.186(3) Uani 1 1 d D D 2
H26D H 0.7984 0.5771 -0.1244 0.279 Uiso 1 1 calc R D 2
H26E H 0.8310 0.6518 -0.1056 0.279 Uiso 1 1 calc R D 2
H26F H 0.8324 0.6065 -0.1508 0.279 Uiso 1 1 calc R D 2
C27B C 0.72756(12) 0.6768(3) -0.14914(14) 0.0848(16) Uani 1 1 d D D 2
H27D H 0.7209 0.6294 -0.1366 0.127 Uiso 1 1 calc R D 2
H27E H 0.6966 0.6943 -0.1762 0.127 Uiso 1 1 calc R D 2
H27F H 0.7388 0.7140 -0.1229 0.127 Uiso 1 1 calc R D 2
C30B C 0.83751(17) 0.8886(3) -0.1424(2) 0.151(3) Uani 1 1 d D E 2
H30D H 0.8351 0.9408 -0.1340 0.227 Uiso 1 1 calc R E 2
H30E H 0.8588 0.8851 -0.1602 0.227 Uiso 1 1 calc R E 2
H30F H 0.8524 0.8588 -0.1124 0.227 Uiso 1 1 calc R E 2
C31B C 0.74954(14) 0.8729(3) -0.14882(17) 0.106(2) Uani 1 1 d D E 2
H31D H 0.7510 0.9255 -0.1394 0.160 Uiso 1 1 calc R E 2
H31E H 0.7597 0.8414 -0.1196 0.160 Uiso 1 1 calc R E 2
H31F H 0.7150 0.8602 -0.1716 0.160 Uiso 1 1 calc R E 2
C34B C 0.74178(17) 0.7593(3) -0.29878(15) 0.131(3) Uani 1 1 d D F 2
H34D H 0.7154 0.7784 -0.3292 0.196 Uiso 1 1 calc R F 2
H34E H 0.7399 0.7047 -0.2984 0.196 Uiso 1 1 calc R F 2
H34F H 0.7749 0.7744 -0.2966 0.196 Uiso 1 1 calc R F 2
C35B C 0.67931(13) 0.7772(3) -0.26221(16) 0.100(2) Uani 1 1 d D F 2
H35D H 0.6559 0.7961 -0.2942 0.150 Uiso 1 1 calc R F 2
H35E H 0.6734 0.8033 -0.2365 0.150 Uiso 1 1 calc R F 2
H35F H 0.6738 0.7236 -0.2603 0.150 Uiso 1 1 calc R F 2
C25B C 0.7819(2) 0.6923(5) -0.1412(3) 0.082(4) Uani 0.415(4) 1 d PD G 1
C28B C 0.8123(3) 0.7272(5) -0.0902(3) 0.110(5) Uani 0.415(4) 1 d PD G 1
H28D H 0.8104 0.6945 -0.0649 0.165 Uiso 0.415(4) 1 calc PR G 1
H28E H 0.7981 0.7761 -0.0885 0.165 Uiso 0.415(4) 1 calc PR G 1
H28F H 0.8476 0.7331 -0.0848 0.165 Uiso 0.415(4) 1 calc PR G 1
C25C C 0.7692(2) 0.6650(4) -0.1677(2) 0.071(3) Uani 0.585(4) 1 d PD D 2
C28C C 0.7506(3) 0.6075(4) -0.2116(2) 0.108(3) Uani 0.585(4) 1 d PD D 2
H28G H 0.7420 0.5600 -0.2009 0.162 Uiso 0.585(4) 1 calc PR G 2
H28H H 0.7774 0.5995 -0.2226 0.162 Uiso 0.585(4) 1 calc PR G 2
H28I H 0.7207 0.6276 -0.2387 0.162 Uiso 0.585(4) 1 calc PR G 2
C29B C 0.7988(2) 0.8342(4) -0.1423(3) 0.077(3) Uani 0.465(4) 1 d PD G 1
C32B C 0.8286(3) 0.8015(5) -0.0906(2) 0.080(4) Uani 0.465(4) 1 d PD G 1
H32D H 0.8350 0.8409 -0.0661 0.120 Uiso 0.465(4) 1 calc PR G 1
H32E H 0.8608 0.7814 -0.0881 0.120 Uiso 0.465(4) 1 calc PR G 1
H32F H 0.8089 0.7615 -0.0847 0.120 Uiso 0.465(4) 1 calc PR G 1
C29C C 0.7857(2) 0.8594(5) -0.1739(2) 0.081(3) Uani 0.535(4) 1 d PD E 2
C32C C 0.7737(3) 0.9110(5) -0.2186(2) 0.106(4) Uani 0.535(4) 1 d PD E 2
H32G H 0.7743 0.9631 -0.2086 0.159 Uiso 0.535(4) 1 calc PR G 2
H32H H 0.7402 0.8989 -0.2438 0.159 Uiso 0.535(4) 1 calc PR G 2
H32I H 0.7990 0.9035 -0.2317 0.159 Uiso 0.535(4) 1 calc PR G 2
C33B C 0.7279(2) 0.7384(4) -0.2581(2) 0.062(3) Uani 0.508(4) 1 d PD G 1
H33A H 0.6973 0.7635 -0.2589 0.075 Uiso 0.508(4) 1 calc PR G 1
H33B H 0.7360 0.7611 -0.2838 0.075 Uiso 0.508(4) 1 calc PR G 1
C36B C 0.7163(3) 0.6540(4) -0.2695(3) 0.108(4) Uani 0.508(4) 1 d PD G 1
H36D H 0.6881 0.6484 -0.3017 0.162 Uiso 0.508(4) 1 calc PR G 1
H36E H 0.7074 0.6314 -0.2446 0.162 Uiso 0.508(4) 1 calc PR G 1
H36F H 0.7462 0.6290 -0.2695 0.162 Uiso 0.508(4) 1 calc PR G 1
C33C C 0.7342(3) 0.7909(4) -0.2553(3) 0.083(4) Uani 0.492(4) 1 d PD F 2
C36C C 0.7408(4) 0.8755(4) -0.2615(4) 0.161(6) Uani 0.492(4) 1 d PD F 2
H36G H 0.7150 0.8922 -0.2931 0.242 Uiso 0.492(4) 1 calc PR G 2
H36H H 0.7744 0.8847 -0.2604 0.242 Uiso 0.492(4) 1 calc PR G 2
H36I H 0.7372 0.9031 -0.2351 0.242 Uiso 0.492(4) 1 calc PR G 2
Na1 Na 1.09982(5) 0.77763(8) -0.00117(5) 0.0592(5) Uani 1 1 d . . .
O4 O 1.14110(10) 0.85059(16) 0.08278(9) 0.0672(9) Uani 1 1 d . . .
O5 O 1.19612(9) 0.83054(14) 0.03045(8) 0.0574(9) Uani 1 1 d . . .
O6 O 1.15239(9) 0.78662(14) -0.05679(8) 0.0589(9) Uani 1 1 d . . .
O7 O 1.05181(10) 0.76729(15) -0.09458(9) 0.0654(10) Uani 1 1 d . . .
O8 O 1.00163(9) 0.75009(15) -0.03744(9) 0.0652(9) Uani 1 1 d . . .
O9 O 1.04701(10) 0.79119(17) 0.05110(9) 0.0708(10) Uani 1 1 d . . .
C37 C 1.18063(16) 0.9009(2) 0.08761(14) 0.0774(16) Uani 1 1 d . . .
H37A H 1.1954 0.9221 0.1210 0.093 Uiso 1 1 calc R . .
H37B H 1.1669 0.9426 0.0642 0.093 Uiso 1 1 calc R . .
C38 C 1.22031(16) 0.8618(3) 0.07811(13) 0.0714(16) Uani 1 1 d . . .
H38A H 1.2470 0.8972 0.0797 0.086 Uiso 1 1 calc R . .
H38B H 1.2359 0.8220 0.1026 0.086 Uiso 1 1 calc R . .
C39 C 1.22768(14) 0.8003(2) 0.01098(14) 0.0571(13) Uani 1 1 d . . .
C40 C 1.27990(15) 0.7924(2) 0.03563(17) 0.0767(17) Uani 1 1 d . . .
H40A H 1.2972 0.8083 0.0686 0.092 Uiso 1 1 calc R . .
C41 C 1.30606(17) 0.7611(3) 0.01109(19) 0.0891(18) Uani 1 1 d . . .
H41A H 1.3416 0.7558 0.0275 0.107 Uiso 1 1 calc R . .
C42 C 1.28186(17) 0.7378(2) -0.03574(19) 0.0871(17) Uani 1 1 d . . .
H42A H 1.3007 0.7174 -0.0520 0.105 Uiso 1 1 calc R . .
C43 C 1.23014(15) 0.7434(2) -0.06016(16) 0.0741(14) Uani 1 1 d . . .
H43A H 1.2131 0.7255 -0.0927 0.089 Uiso 1 1 calc R . .
C44 C 1.20364(14) 0.7758(2) -0.03634(14) 0.0557(13) Uani 1 1 d . . .
C45 C 1.12600(16) 0.7706(3) -0.10733(14) 0.0713(15) Uani 1 1 d . . .
H45A H 1.1242 0.7160 -0.1128 0.086 Uiso 1 1 calc R . .
H45B H 1.1434 0.7935 -0.1260 0.086 Uiso 1 1 calc R . .
C46 C 1.07519(16) 0.8019(3) -0.12314(14) 0.0746(16) Uani 1 1 d . . .
H46A H 1.0771 0.8566 -0.1181 0.089 Uiso 1 1 calc R . .
H46B H 1.0551 0.7918 -0.1583 0.089 Uiso 1 1 calc R . .
C47 C 0.99936(15) 0.7793(3) -0.11488(15) 0.0748(16) Uani 1 1 d . . .
H47A H 0.9844 0.7664 -0.1501 0.090 Uiso 1 1 calc R . .
H47B H 0.9921 0.8325 -0.1116 0.090 Uiso 1 1 calc R . .
C48 C 0.97702(15) 0.7313(3) -0.08847(15) 0.0764(16) Uani 1 1 d . . .
H48A H 0.9403 0.7405 -0.1010 0.092 Uiso 1 1 calc R . .
H48B H 0.9824 0.6779 -0.0933 0.092 Uiso 1 1 calc R . .
C49 C 0.98388(14) 0.7178(2) -0.00599(16) 0.0683(15) Uani 1 1 d . . .
C50 C 0.94560(15) 0.6653(3) -0.0181(2) 0.091(2) Uani 1 1 d . . .
H50A H 0.9285 0.6486 -0.0509 0.109 Uiso 1 1 calc R . .
C51 C 0.93233(16) 0.6372(3) 0.0178(2) 0.107(2) Uani 1 1 d . . .
H51A H 0.9059 0.6015 0.0091 0.128 Uiso 1 1 calc R . .
C52 C 0.95599(18) 0.6594(4) 0.0649(2) 0.117(2) Uani 1 1 d . . .
H52A H 0.9463 0.6395 0.0889 0.140 Uiso 1 1 calc R . .
C53 C 0.99528(16) 0.7126(3) 0.07814(19) 0.0978(19) Uani 1 1 d . . .
H53A H 1.0122 0.7289 0.1111 0.117 Uiso 1 1 calc R . .
C54 C 1.00878(15) 0.7405(3) 0.04274(16) 0.0704(15) Uani 1 1 d . . .
C55 C 1.07086(16) 0.8240(3) 0.09940(14) 0.0854(17) Uani 1 1 d . . .
H55A H 1.0902 0.7857 0.1237 0.102 Uiso 1 1 calc R . .
H55B H 1.0451 0.8453 0.1091 0.102 Uiso 1 1 calc R . .
C56 C 1.10505(17) 0.8835(3) 0.09716(16) 0.0918(18) Uani 1 1 d . . .
H56A H 1.0855 0.9221 0.0732 0.110 Uiso 1 1 calc R . .
H56B H 1.1224 0.9074 0.1296 0.110 Uiso 1 1 calc R . .
Na1B Na 0.51257(5) 0.79079(8) -0.09535(5) 0.0530(5) Uani 1 1 d . . .
O4B O 0.60813(8) 0.79355(13) -0.04718(8) 0.0491(8) Uani 1 1 d . . .
O5B O 0.56866(8) 0.81019(14) -0.14492(8) 0.0538(8) Uani 1 1 d . . .
O6B O 0.47560(9) 0.83662(16) -0.18623(10) 0.0743(10) Uani 1 1 d . . .
O7B O 0.42504(11) 0.8538(2) -0.13263(13) 0.1069(13) Uani 1 1 d . . .
O8B O 0.45462(9) 0.78310(19) -0.04966(11) 0.0868(11) Uani 1 1 d . . .
O9B O 0.54839(8) 0.76430(14) -0.00129(9) 0.0552(8) Uani 1 1 d . . .
C37B C 0.63715(13) 0.8291(2) -0.06916(13) 0.0567(13) Uani 1 1 d . . .
H37C H 0.6736 0.8205 -0.0492 0.068 Uiso 1 1 calc R . .
H37D H 0.6309 0.8836 -0.0715 0.068 Uiso 1 1 calc R . .
C38B C 0.62174(12) 0.7965(2) -0.11936(14) 0.0562(13) Uani 1 1 d . . .
H38C H 0.6404 0.8208 -0.1363 0.067 Uiso 1 1 calc R . .
H38D H 0.6288 0.7422 -0.1173 0.067 Uiso 1 1 calc R . .
C39B C 0.54690(13) 0.79337(19) -0.19397(13) 0.0515(12) Uani 1 1 d . . .
C40B C 0.57039(15) 0.7638(2) -0.22089(14) 0.0617(14) Uani 1 1 d . . .
H40B H 0.6055 0.7532 -0.2057 0.074 Uiso 1 1 calc R . .
C41B C 0.54295(17) 0.7490(2) -0.27065(16) 0.0744(15) Uani 1 1 d . . .
H41B H 0.5594 0.7289 -0.2893 0.089 Uiso 1 1 calc R . .
C42B C 0.49222(17) 0.7638(2) -0.29257(16) 0.0764(16) Uani 1 1 d . . .
H42B H 0.4736 0.7537 -0.3264 0.092 Uiso 1 1 calc R . .
C43B C 0.46792(16) 0.7933(2) -0.26554(15) 0.0691(15) Uani 1 1 d . . .
H43B H 0.4327 0.8031 -0.2807 0.083 Uiso 1 1 calc R . .
C44B C 0.49525(14) 0.8082(2) -0.21654(14) 0.0565(13) Uani 1 1 d . . .
C45B C 0.42790(14) 0.8676(3) -0.20691(17) 0.0826(17) Uani 1 1 d . . .
H45C H 0.4049 0.8631 -0.2403 0.099 Uiso 1 1 calc R . .
C46B C 0.4186(2) 0.9063(3) -0.1715(2) 0.126(2) Uani 1 1 d . . .
H46C H 0.3838 0.9265 -0.1857 0.151 Uiso 1 1 calc R . .
H46D H 0.4425 0.9485 -0.1587 0.151 Uiso 1 1 calc R . .
C47B C 0.40508(16) 0.8766(3) -0.09969(17) 0.1051(19) Uani 1 1 d . . .
H47C H 0.3698 0.8934 -0.1178 0.126 Uiso 1 1 calc R . .
H47D H 0.4251 0.9186 -0.0795 0.126 Uiso 1 1 calc R . .
C48B C 0.40719(17) 0.8121(4) -0.06828(18) 0.126(2) Uani 1 1 d . . .
H48C H 0.3985 0.8283 -0.0413 0.151 Uiso 1 1 calc R . .
H48D H 0.3826 0.7737 -0.0877 0.151 Uiso 1 1 calc R . .
C49B C 0.46717(13) 0.7302(3) -0.01380(14) 0.0647(14) Uani 1 1 d . . .
C50B C 0.43289(16) 0.6855(3) -0.00420(17) 0.0977(19) Uani 1 1 d . . .
H50B H 0.3977 0.6919 -0.0227 0.117 Uiso 1 1 calc R . .
C51B C 0.45054(18) 0.6318(3) 0.03252(16) 0.0970(18) Uani 1 1 d . . .
H51B H 0.4274 0.6016 0.0393 0.116 Uiso 1 1 calc R . .
C52B C 0.50122(17) 0.6226(3) 0.05878(15) 0.0870(17) Uani 1 1 d . . .
H52B H 0.5132 0.5861 0.0840 0.104 Uiso 1 1 calc R . .
C53B C 0.53571(15) 0.6660(2) 0.04916(13) 0.0661(14) Uani 1 1 d . . .
H53B H 0.5709 0.6591 0.0675 0.079 Uiso 1 1 calc R . .
C54B C 0.51810(13) 0.7191(2) 0.01261(13) 0.0543(12) Uani 1 1 d . . .
C55B C 0.60185(12) 0.7560(2) 0.02536(13) 0.0523(13) Uani 1 1 d . . .
H55C H 0.6123 0.7044 0.0222 0.063 Uiso 1 1 calc R . .
H55D H 0.6121 0.7670 0.0604 0.063 Uiso 1 1 calc R . .
C56B C 0.62562(14) 0.8103(2) 0.00365(13) 0.0585(14) Uani 1 1 d . . .
H56C H 0.6161 0.8619 0.0080 0.070 Uiso 1 1 calc R . .
H56D H 0.6628 0.8059 0.0200 0.070 Uiso 1 1 calc R . .
C1S C 0.44179(18) 0.6253(4) -0.1603(2) 0.123(2) Uani 1 1 d . . .
H1SA H 0.4113 0.6344 -0.1883 0.147 Uiso 1 1 calc R . .
C2S C 0.43940(18) 0.5971(4) -0.1204(2) 0.137(2) Uani 1 1 d . . .
H2SA H 0.4076 0.5857 -0.1204 0.164 Uiso 1 1 calc R . .
C3S C 0.4824(3) 0.5847(3) -0.07987(18) 0.139(3) Uani 1 1 d . . .
H3SA H 0.4824 0.5635 -0.0510 0.167 Uiso 1 1 calc R . .
C4S C 0.5278(2) 0.6058(3) -0.08352(19) 0.135(2) Uani 1 1 d . . .
H4SA H 0.5594 0.6021 -0.0561 0.163 Uiso 1 1 calc R . .
C5S C 0.52501(18) 0.6302(3) -0.1250(2) 0.123(2) Uani 1 1 d . . .
H5SA H 0.5555 0.6412 -0.1279 0.148 Uiso 1 1 calc R . .
C6S C 0.4834(2) 0.6403(3) -0.1622(2) 0.118(2) Uani 1 1 d . . .
H6SA H 0.4835 0.6592 -0.1916 0.141 Uiso 1 1 calc R . .
C7S C 0.5227(3) 1.0118(6) -0.0512(5) 0.290(8) Uani 1 1 d . . .
H7SA H 0.5129 0.9644 -0.0439 0.348 Uiso 1 1 calc R . .
C8S C 0.5678(3) 1.0269(4) -0.0466(3) 0.173(4) Uani 1 1 d . . .
H8SA H 0.5917 0.9878 -0.0335 0.208 Uiso 1 1 calc R . .
C9S C 0.5858(3) 1.0899(4) -0.0575(2) 0.146(3) Uani 1 1 d . . .
H9SA H 0.6203 1.0944 -0.0517 0.175 Uiso 1 1 calc R . .
C10S C 0.5528(3) 1.1471(4) -0.0772(2) 0.146(3) Uani 1 1 d . . .
H10G H 0.5635 1.1929 -0.0856 0.176 Uiso 1 1 calc R . .
C11S C 0.5041(2) 1.1368(4) -0.0845(2) 0.164(3) Uani 1 1 d . . .
H11J H 0.4796 1.1739 -0.1011 0.197 Uiso 1 1 calc R . .
C12S C 0.4899(3) 1.0728(5) -0.0680(4) 0.231(6) Uani 1 1 d . . .
H12G H 0.4574 1.0700 -0.0681 0.277 Uiso 1 1 calc R . .
C13S C 0.86890(19) 0.3721(3) -0.07371(19) 0.106(2) Uani 1 1 d . . .
H13A H 0.8640 0.3620 -0.1064 0.127 Uiso 1 1 calc R . .
C14S C 0.83125(19) 0.3594(3) -0.0605(2) 0.106(2) Uani 1 1 d . . .
H14J H 0.7999 0.3404 -0.0835 0.127 Uiso 1 1 calc R . .
C15S C 0.83834(17) 0.3743(2) -0.0120(2) 0.1067(17) Uani 1 1 d . . .
H15J H 0.8123 0.3662 -0.0014 0.128 Uiso 1 1 calc R . .
C16S C 0.88448(19) 0.4010(3) 0.01897(17) 0.0980(18) Uani 1 1 d . . .
H16J H 0.8912 0.4114 0.0521 0.118 Uiso 1 1 calc R . .
C17S C 0.92016(18) 0.4127(3) 0.00308(18) 0.092(2) Uani 1 1 d . . .
H17A H 0.9519 0.4319 0.0251 0.111 Uiso 1 1 calc R . .
C18S C 0.91276(18) 0.3983(3) -0.04225(19) 0.0968(19) Uani 1 1 d . . .
H18J H 0.9391 0.4068 -0.0524 0.116 Uiso 1 1 calc R . .
C19S C 1.0114(2) 0.9879(4) -0.0379(2) 0.149(3) Uani 1 1 d . . .
H19J H 1.0188 0.9789 -0.0653 0.223 Uiso 1 1 calc R . .
C20S C 0.9795(2) 0.9435(3) -0.0293(2) 0.134(3) Uani 1 1 d . . .
H20J H 0.9652 0.9023 -0.0504 0.161 Uiso 1 1 calc R . .
C21S C 0.9669(2) 0.9550(4) 0.0080(3) 0.133(3) Uani 1 1 d . . .
H21A H 0.9434 0.9235 0.0131 0.199 Uiso 1 1 calc R . .

loop_
_atom_site_aniso_label
_atom_site_aniso_U_11
_atom_site_aniso_U_22
_atom_site_aniso_U_33
_atom_site_aniso_U_23
_atom_site_aniso_U_13
_atom_site_aniso_U_12
Cr1 0.0339(2) 0.0297(3) 0.0306(2) -0.0019(2) 0.01364(19) -0.0008(2)
Si1 0.0424(4) 0.0503(6) 0.0403(5) -0.0020(4) 0.0246(3) 0.0028(4)
Si2 0.0433(5) 0.0375(5) 0.0380(5) -0.0064(4) 0.0161(4) -0.0013(4)
Si3 0.0524(5) 0.0341(5) 0.0494(5) 0.0019(5) 0.0189(4) -0.0065(5)
O1 0.0594(12) 0.0526(15) 0.0461(12) 0.0015(11) 0.0283(9) 0.0011(12)
O2 0.0700(12) 0.0382(13) 0.0579(13) -0.0140(11) 0.0377(10) -0.0092(11)
O3 0.0637(12) 0.0327(13) 0.0539(13) -0.0006(11) 0.0292(10) -0.0057(11)
C1 0.065(3) 0.080(4) 0.068(3) -0.009(3) 0.033(2) 0.025(3)
C4 0.114(4) 0.059(4) 0.122(4) -0.020(4) 0.072(3) -0.013(4)
C1M 0.176(10) 0.028(8) 0.104(8) 0.004(6) 0.108(7) 0.002(8)
C2 0.104(2) 0.114(4) 0.130(3) -0.016(3) 0.084(2) 0.031(3)
C3 0.146(4) 0.105(4) 0.162(5) 0.024(4) 0.084(3) 0.059(3)
C5 0.041(2) 0.080(4) 0.039(3) 0.007(3) 0.0253(19) 0.008(3)
C7 0.083(4) 0.103(5) 0.085(4) 0.027(4) 0.043(3) 0.037(4)
C5M 0.044(5) 0.193(15) 0.075(8) 0.008(9) 0.032(5) 0.066(8)
C7M 0.174(15) 0.154(14) 0.134(17) -0.028(13) -0.011(14) -0.121(11)
C6 0.074(2) 0.146(5) 0.051(2) 0.002(3) 0.0293(19) -0.006(3)
C8 0.054(3) 0.268(8) 0.067(3) 0.029(4) 0.017(2) -0.010(4)
C9 0.075(3) 0.062(4) 0.037(3) 0.004(3) 0.021(2) -0.019(3)
C11 0.058(3) 0.090(5) 0.051(3) 0.009(3) 0.006(3) -0.021(3)
C9M 0.040(6) 0.075(8) 0.052(7) 0.043(6) 0.011(5) 0.015(6)
C11M 0.101(7) 0.056(8) 0.254(13) 0.059(8) 0.131(7) 0.022(7)
C10 0.161(3) 0.088(4) 0.138(3) -0.033(3) 0.101(3) -0.050(3)
C12 0.081(2) 0.104(3) 0.061(2) 0.014(2) 0.0300(19) -0.028(3)
C13 0.058(2) 0.105(3) 0.052(2) -0.024(2) 0.0081(19) -0.001(2)
C14 0.068(2) 0.133(4) 0.058(3) 0.007(3) 0.015(2) 0.060(3)
C15 0.060(2) 0.207(6) 0.100(3) -0.050(4) 0.035(2) -0.056(3)
C16 0.075(3) 0.192(5) 0.045(2) -0.021(3) 0.007(2) 0.046(3)
C17 0.0539(19) 0.040(2) 0.078(2) -0.002(2) 0.0268(17) -0.0001(18)
C18 0.087(3) 0.049(3) 0.119(3) -0.026(2) 0.046(2) -0.010(2)
C19 0.046(2) 0.072(3) 0.107(3) -0.008(3) 0.020(2) 0.000(2)
C20 0.090(3) 0.087(3) 0.093(3) 0.030(3) 0.047(2) 0.008(3)
C21 0.107(2) 0.057(3) 0.068(2) -0.008(2) 0.0587(17) 0.002(2)
C22 0.091(2) 0.072(3) 0.050(2) -0.004(2) 0.0379(17) 0.023(2)
C23 0.108(3) 0.114(4) 0.056(3) 0.019(3) 0.028(2) 0.061(3)
C24 0.219(4) 0.052(3) 0.118(3) -0.007(2) 0.127(2) -0.009(3)
C25 0.137(3) 0.083(3) 0.084(3) -0.012(2) 0.066(2) -0.058(3)
C26 0.130(3) 0.097(3) 0.055(2) -0.006(2) 0.045(2) -0.035(3)
C27 0.164(3) 0.092(3) 0.109(3) -0.005(3) 0.078(3) -0.066(3)
C28 0.116(3) 0.111(4) 0.174(4) 0.001(3) 0.101(2) 0.012(3)
C29 0.070(3) 0.041(2) 0.101(3) -0.002(2) 0.015(2) -0.002(2)
C30 0.109(4) 0.094(4) 0.108(4) 0.032(3) -0.029(4) -0.003(3)
C31 0.130(4) 0.027(2) 0.117(4) -0.006(2) 0.030(3) -0.003(3)
C32 0.087(3) 0.066(3) 0.140(4) 0.006(3) 0.057(2) 0.023(2)
C33 0.055(2) 0.068(3) 0.077(3) 0.009(2) 0.003(2) 0.002(2)
C34 0.097(3) 0.109(4) 0.058(3) -0.003(3) 0.026(2) -0.006(3)
C35 0.076(3) 0.105(4) 0.079(3) 0.017(3) 0.006(3) 0.009(3)
C36 0.057(3) 0.114(4) 0.078(3) -0.004(3) -0.002(2) -0.030(3)
Cr1B 0.0295(2) 0.0266(3) 0.0400(3) -0.0033(2) 0.01415(19) 0.0017(2)
Si1B 0.0552(5) 0.0492(6) 0.0414(5) -0.0011(5) 0.0223(4) -0.0126(5)
Si2B 0.0468(5) 0.0289(5) 0.0598(6) -0.0042(5) 0.0105(5) 0.0112(5)
Si3B 0.0547(5) 0.0632(7) 0.0480(5) 0.0027(5) 0.0304(4) 0.0055(5)
O1B 0.1355(18) 0.0593(17) 0.0807(15) -0.0091(14) 0.0698(13) -0.0385(15)
O2B 0.0684(15) 0.0399(14) 0.0711(17) -0.0071(13) 0.0106(13) 0.0224(13)
O3B 0.0668(12) 0.103(2) 0.0727(14) -0.0048(15) 0.0507(10) 0.0011(14)
C1B 0.074(2) 0.048(2) 0.077(2) -0.007(2) 0.0419(17) -0.0044(19)
C2B 0.105(5) 0.035(4) 0.114(6) -0.017(4) 0.036(4) -0.003(4)
C3B 0.084(4) 0.064(4) 0.071(4) -0.033(4) 0.022(3) -0.034(4)
C4B 0.125(4) 0.118(6) 0.112(4) -0.064(4) 0.087(3) -0.021(5)
C2C 0.136(8) 0.069(8) 0.158(10) -0.048(7) 0.099(7) -0.047(7)
C3C 0.152(14) 0.065(9) 0.077(10) -0.027(8) -0.015(10) 0.009(9)
C4C 0.075(7) 0.127(13) 0.104(10) -0.032(9) 0.039(7) -0.006(8)
C5B 0.050(2) 0.167(5) 0.081(3) -0.002(3) 0.022(2) 0.005(3)
C6B 0.141(5) 0.328(9) 0.089(4) 0.118(5) 0.021(4) 0.094(6)
C7B 0.114(4) 0.176(6) 0.129(5) -0.070(4) 0.018(4) -0.042(4)
C8B 0.068(3) 0.146(5) 0.115(4) -0.005(4) 0.012(3) 0.002(3)
C9B 0.075(2) 0.045(2) 0.061(2) 0.0072(18) 0.0394(16) 0.0038(19)
C10B 0.113(3) 0.078(3) 0.086(3) -0.018(3) 0.039(2) 0.024(3)
C11B 0.069(3) 0.128(4) 0.082(3) 0.017(3) 0.026(2) 0.025(3)
C12B 0.119(2) 0.098(4) 0.122(3) 0.008(3) 0.093(2) -0.006(3)
C13B 0.049(2) 0.035(2) 0.073(3) -0.003(2) 0.0056(19) 0.0055(18)
C14B 0.060(3) 0.053(3) 0.059(3) -0.022(2) -0.001(2) 0.005(2)
C15B 0.043(3) 0.144(5) 0.211(6) -0.120(4) 0.015(3) -0.004(3)
C16B 0.236(8) 0.078(4) 0.058(4) 0.005(3) -0.021(5) -0.044(5)
C16C 0.12(4) 0.83(17) 0.05(4) -0.05(7) -0.06(3) 0.26(6)
C17B 0.041(2) 0.046(2) 0.116(4) -0.003(2) 0.010(2) 0.0070(19)
C18B 0.046(3) 0.052(4) 0.038(3) -0.012(3) 0.009(2) 0.015(3)
C19B 0.041(3) 0.035(3) 0.100(5) -0.033(3) 0.024(3) -0.016(3)
C20B 0.056(4) 0.073(5) 0.066(4) -0.009(4) 0.017(3) -0.004(4)
C19C 0.054(6) 0.052(7) 0.179(11) -0.045(7) 0.042(6) -0.002(5)
C20C 0.053(5) 0.073(8) 0.159(9) -0.006(7) 0.057(5) -0.010(5)
C18C 0.069(6) 0.089(9) 0.069(7) -0.002(6) 0.032(5) 0.009(6)
C21B 0.124(3) 0.062(3) 0.087(3) 0.013(2) 0.056(2) 0.032(3)
C22B 0.064(3) 0.005(2) 0.070(3) 0.008(2) 0.021(3) 0.007(2)
C23B 0.225(9) 0.050(4) 0.055(4) 0.018(4) 0.021(5) -0.006(5)
C24B 0.135(5) 0.074(5) 0.172(6) 0.043(4) 0.103(4) 0.014(4)
C22C 0.86(16) 1.01(7) 0.78(6) 0.79(4) 0.03(8) -0.11(10)
C23C 0.46(2) 0.191(13) 0.026(8) -0.031(9) 0.045(12) -0.258(12)
C24C 0.159(8) 0.30(2) 0.129(9) -0.112(12) 0.120(7) -0.167(11)
C26B 0.188(4) 0.165(5) 0.268(6) 0.116(5) 0.156(4) 0.097(4)
C27B 0.081(2) 0.105(4) 0.079(2) 0.027(3) 0.0450(19) -0.006(3)
C30B 0.113(4) 0.184(6) 0.154(5) -0.088(4) 0.054(3) -0.054(4)
C31B 0.095(3) 0.094(3) 0.122(4) -0.042(3) 0.037(3) 0.017(3)
C34B 0.104(3) 0.229(7) 0.062(3) -0.022(4) 0.038(2) 0.008(4)
C35B 0.063(3) 0.154(5) 0.070(3) -0.003(3) 0.015(2) 0.030(3)
C25B 0.078(5) 0.060(6) 0.145(7) 0.020(6) 0.083(4) 0.029(5)
C28B 0.049(6) 0.194(12) 0.059(6) 0.080(7) -0.006(5) -0.005(7)
C25C 0.035(3) 0.109(6) 0.065(4) 0.024(4) 0.016(3) 0.004(4)
C28C 0.092(4) 0.086(6) 0.172(7) -0.047(5) 0.080(4) -0.032(4)
C29B 0.092(5) 0.050(5) 0.115(6) -0.012(5) 0.070(4) -0.004(5)
C32B 0.073(6) 0.117(8) 0.038(5) -0.022(5) 0.013(4) 0.014(6)
C29C 0.068(4) 0.097(6) 0.074(5) -0.022(5) 0.026(4) 0.027(5)
C32C 0.149(7) 0.062(6) 0.109(7) 0.021(5) 0.056(6) -0.005(6)
C33B 0.061(4) 0.086(6) 0.056(4) -0.004(4) 0.041(3) 0.003(4)
C36B 0.132(6) 0.101(7) 0.116(6) -0.044(6) 0.076(5) -0.032(6)
C33C 0.094(5) 0.115(8) 0.051(4) -0.002(5) 0.039(4) 0.021(6)
C36C 0.199(12) 0.136(9) 0.096(8) 0.070(7) 0.010(8) -0.046(9)
Na1 0.0651(8) 0.0598(9) 0.0418(7) -0.0058(7) 0.0117(6) 0.0027(8)
O4 0.0747(15) 0.0796(19) 0.0390(13) -0.0150(13) 0.0156(12) 0.0012(15)
O5 0.0629(14) 0.0605(16) 0.0354(12) -0.0042(12) 0.0076(11) -0.0017(13)
O6 0.0771(15) 0.0598(16) 0.0317(12) -0.0099(12) 0.0147(11) -0.0118(14)
O7 0.0596(15) 0.0703(18) 0.0439(14) -0.0036(14) -0.0003(12) -0.0006(14)
O8 0.0597(14) 0.0737(18) 0.0490(14) -0.0041(14) 0.0097(12) 0.0040(14)
O9 0.0718(15) 0.089(2) 0.0474(14) 0.0001(14) 0.0210(12) 0.0056(15)
C37 0.101(3) 0.073(3) 0.041(2) -0.022(2) 0.013(2) -0.032(3)
C38 0.078(3) 0.085(3) 0.037(2) -0.009(2) 0.0100(19) -0.009(2)
C39 0.065(2) 0.046(2) 0.058(2) 0.0083(19) 0.0234(17) 0.0010(19)
C40 0.065(2) 0.069(3) 0.083(3) 0.012(2) 0.018(2) -0.001(2)
C41 0.079(2) 0.071(3) 0.126(3) 0.031(3) 0.052(2) 0.019(2)
C42 0.102(3) 0.057(3) 0.127(3) 0.012(2) 0.072(2) 0.008(2)
C43 0.102(2) 0.047(2) 0.096(3) -0.001(2) 0.0637(19) -0.009(2)
C44 0.065(2) 0.040(2) 0.058(2) 0.0015(19) 0.0211(18) -0.0134(19)
C45 0.084(3) 0.080(3) 0.045(2) -0.011(2) 0.0229(19) -0.022(2)
C46 0.098(3) 0.078(3) 0.033(2) -0.006(2) 0.013(2) -0.022(3)
C47 0.065(2) 0.094(3) 0.050(2) -0.005(2) 0.008(2) 0.014(2)
C48 0.045(2) 0.088(3) 0.064(3) -0.031(2) -0.009(2) 0.010(2)
C49 0.044(2) 0.072(3) 0.077(3) 0.003(2) 0.0141(19) 0.019(2)
C50 0.048(2) 0.092(3) 0.114(4) 0.002(3) 0.016(2) 0.009(2)
C51 0.069(2) 0.112(4) 0.155(4) 0.022(3) 0.062(2) 0.001(3)
C52 0.084(3) 0.155(5) 0.122(4) 0.053(4) 0.054(3) 0.026(3)
C53 0.071(2) 0.132(4) 0.099(3) 0.028(3) 0.043(2) 0.013(3)
C54 0.054(2) 0.083(3) 0.072(3) 0.016(2) 0.0246(19) 0.011(2)
C55 0.087(3) 0.126(4) 0.044(2) -0.027(2) 0.0289(19) 0.000(3)
C56 0.099(3) 0.110(4) 0.068(3) -0.037(3) 0.036(2) -0.009(3)
Na1B 0.0350(6) 0.0618(9) 0.0543(8) 0.0011(7) 0.0109(6) 0.0083(6)
O4B 0.0348(11) 0.0532(15) 0.0480(13) 0.0049(12) 0.0061(10) -0.0014(11)
O5B 0.0407(12) 0.0592(16) 0.0508(14) 0.0130(12) 0.0087(10) 0.0063(12)
O6B 0.0456(14) 0.0822(19) 0.0679(17) 0.0088(16) -0.0029(13) 0.0255(14)
O7B 0.0825(18) 0.120(3) 0.117(2) 0.019(2) 0.0406(16) 0.0399(19)
O8B 0.0486(12) 0.126(2) 0.0963(18) 0.0287(18) 0.0409(11) 0.0241(15)
O9B 0.0445(12) 0.0566(16) 0.0580(14) 0.0017(13) 0.0150(11) 0.0022(12)
C37B 0.0373(18) 0.058(2) 0.061(2) 0.011(2) 0.0067(17) -0.0065(18)
C38B 0.0314(17) 0.062(2) 0.064(2) 0.017(2) 0.0088(16) -0.0014(18)
C39B 0.063(2) 0.0297(19) 0.053(2) 0.0146(17) 0.0154(17) -0.0024(17)
C40B 0.070(2) 0.051(2) 0.058(2) 0.013(2) 0.0210(18) 0.001(2)
C41B 0.096(3) 0.061(3) 0.065(2) 0.010(2) 0.032(2) -0.017(2)
C42B 0.100(3) 0.056(3) 0.055(2) 0.007(2) 0.015(2) -0.030(2)
C43B 0.072(3) 0.056(3) 0.059(2) 0.014(2) 0.007(2) -0.014(2)
C44B 0.055(2) 0.042(2) 0.057(2) 0.0099(19) 0.0080(18) 0.0038(19)
C45B 0.040(2) 0.104(3) 0.094(3) 0.045(3) 0.017(2) 0.025(2)
C46B 0.124(4) 0.083(3) 0.164(5) 0.079(3) 0.055(3) 0.062(3)
C47B 0.082(2) 0.141(4) 0.085(3) -0.009(3) 0.027(2) 0.066(3)
C48B 0.090(3) 0.212(6) 0.089(3) 0.044(4) 0.050(2) 0.082(3)
C49B 0.0513(18) 0.092(3) 0.060(2) -0.002(2) 0.0329(15) 0.000(2)
C50B 0.075(2) 0.145(5) 0.089(3) -0.010(3) 0.050(2) -0.011(3)
C51B 0.116(3) 0.124(4) 0.072(2) -0.012(3) 0.060(2) -0.035(3)
C52B 0.110(3) 0.109(4) 0.057(2) -0.013(2) 0.0490(19) -0.021(3)
C53B 0.077(2) 0.078(3) 0.047(2) -0.003(2) 0.0293(17) -0.005(2)
C54B 0.0557(19) 0.068(3) 0.0447(18) -0.0218(19) 0.0264(14) -0.005(2)
C55B 0.0371(18) 0.067(3) 0.0393(19) 0.0014(19) 0.0025(15) 0.0039(18)
C56B 0.047(2) 0.060(2) 0.050(2) -0.002(2) 0.0015(18) -0.001(2)
C1S 0.074(3) 0.182(6) 0.086(4) -0.018(4) 0.008(3) 0.051(3)
C2S 0.123(3) 0.172(6) 0.174(4) -0.046(4) 0.121(2) -0.039(3)
C3S 0.278(6) 0.090(4) 0.057(3) 0.010(3) 0.079(3) 0.009(4)
C4S 0.115(4) 0.105(3) 0.088(4) -0.059(3) -0.055(3) 0.061(3)
C5S 0.088(3) 0.094(3) 0.207(5) -0.090(3) 0.080(3) -0.047(3)
C6S 0.211(4) 0.051(3) 0.135(3) 0.018(3) 0.116(3) 0.025(3)
C7S 0.084(5) 0.177(8) 0.457(18) -0.023(10) -0.037(8) -0.020(5)
C8S 0.142(6) 0.098(5) 0.229(8) 0.046(5) 0.026(6) 0.020(4)
C9S 0.141(5) 0.185(7) 0.112(4) 0.049(4) 0.054(3) 0.034(5)
C10S 0.182(6) 0.136(5) 0.083(4) 0.046(4) 0.018(4) 0.026(5)
C11S 0.138(5) 0.153(5) 0.110(4) -0.064(4) -0.039(4) 0.075(4)
C12S 0.134(6) 0.129(6) 0.363(14) -0.020(8) 0.037(8) 0.017(5)
C13S 0.112(4) 0.124(4) 0.071(3) -0.003(3) 0.029(3) 0.019(3)
C14S 0.075(3) 0.083(3) 0.134(4) -0.014(3) 0.018(3) -0.013(3)
C15S 0.139(3) 0.046(3) 0.192(3) 0.046(3) 0.126(2) 0.032(2)
C16S 0.154(4) 0.082(3) 0.070(3) 0.010(2) 0.059(2) 0.043(3)
C17S 0.073(3) 0.090(3) 0.086(3) -0.008(3) 0.005(3) 0.020(3)
C18S 0.083(3) 0.109(4) 0.104(3) 0.022(3) 0.045(2) 0.024(3)
C19S 0.173(4) 0.157(6) 0.148(4) 0.000(4) 0.099(3) 0.048(4)
C20S 0.144(5) 0.093(4) 0.152(5) -0.040(4) 0.049(4) 0.005(4)
C21S 0.113(3) 0.109(4) 0.199(5) 0.039(4) 0.088(3) 0.020(3)

loop_
_atom_type_symbol
_atom_type_description
_atom_type_scat_dispersion_real
_atom_type_scat_dispersion_imag
_atom_type_scat_source
C C 0.0033 0.0016 'International Tables Vol C Tables 4.2.6.8 and 6.1.1.4'
H H 0.0000 0.0000 'International Tables Vol C Tables 4.2.6.8 and 6.1.1.4'
O O 0.0106 0.0060 'International Tables Vol C Tables 4.2.6.8 and 6.1.1.4'
Na Na 0.0362 0.0249 'International Tables Vol C Tables 4.2.6.8 and 6.1.1.4'
Si Si 0.0817 0.0704 'International Tables Vol C Tables 4.2.6.8 and 6.1.1.4'
Cr Cr 0.3209 0.6236 'International Tables Vol C Tables 4.2.6.8 and 6.1.1.4'

loop_
_geom_angle_atom_site_label_1
_geom_angle_atom_site_label_2
_geom_angle_atom_site_label_3
_geom_angle
_geom_angle_site_symmetry_1
_geom_angle_site_symmetry_3
_geom_angle_publ_flag
O2 Cr1 O1 116.78(13) . . ?
O2 Cr1 O3 108.21(13) . . ?
O1 Cr1 O3 134.64(12) . . ?
O1 Si1 C9 109.3(2) . . ?
O1 Si1 C5 108.8(2) . . ?
C9 Si1 C5 111.8(2) . . ?
O1 Si1 C1 106.9(2) . . ?
C9 Si1 C1 110.5(3) . . ?
C5 Si1 C1 109.5(2) . . ?
O1 Si1 C9M 108.6(3) . . ?
C9 Si1 C9M 27.4(3) . . ?
C5 Si1 C9M 87.0(3) . . ?
C1 Si1 C9M 132.9(3) . . ?
O1 Si1 C1M 111.2(3) . . ?
C9 Si1 C1M 81.5(3) . . ?
C5 Si1 C1M 130.2(3) . . ?
C1 Si1 C1M 30.0(3) . . ?
C9M Si1 C1M 106.7(4) . . ?
O1 Si1 C5M 110.0(3) . . ?
C9 Si1 C5M 130.5(3) . . ?
C5 Si1 C5M 25.5(3) . . ?
C1 Si1 C5M 85.3(3) . . ?
C9M Si1 C5M 109.9(3) . . ?
C1M Si1 C5M 110.3(4) . . ?
O2 Si2 C13 110.6(2) . . ?
O2 Si2 C17 107.01(19) . . ?
C13 Si2 C17 111.0(2) . . ?
O2 Si2 C21 107.81(19) . . ?
C13 Si2 C21 110.7(2) . . ?
C17 Si2 C21 109.6(2) . . ?
O3 Si3 C29 107.8(2) . . ?
O3 Si3 C33 108.2(2) . . ?
C29 Si3 C33 110.2(2) . . ?
O3 Si3 C25 109.1(2) . . ?
C29 Si3 C25 111.7(3) . . ?
C33 Si3 C25 109.7(3) . . ?
Si1 O1 Cr1 171.66(18) . . ?
Si2 O2 Cr1 153.25(17) . . ?
Si3 O3 Cr1 144.42(17) . . ?
C4 C1 Si1 109.5(4) . . ?
C3 C1M C4M 102.4(7) . . ?
C3 C1M C2 111.4(7) . . ?
C4M C1M C2 110.8(9) . . ?
C3 C1M Si1 108.8(7) . . ?
C4M C1M Si1 112.2(7) . . ?
C2 C1M Si1 110.9(5) . . ?
C8 C5 C6 114.9(4) . . ?
C8 C5 C7 97.9(5) . . ?
C6 C5 C7 105.6(5) . . ?
C8 C5 Si1 112.9(4) . . ?
C6 C5 Si1 116.0(4) . . ?
C7 C5 Si1 107.2(4) . . ?
C7M C5M Si1 109.9(6) . . ?
C11 C9 Si1 109.5(4) . . ?
C10 C9M C12 112.1(6) . . ?
C10 C9M C11M 100.2(8) . . ?
C12 C9M C11M 111.0(8) . . ?
C10 C9M Si1 111.7(6) . . ?
C12 C9M Si1 111.9(6) . . ?
C11M C9M Si1 109.3(7) . . ?
C16 C13 C14 110.4(5) . . ?
C16 C13 C15 104.6(4) . . ?
C14 C13 C15 107.6(5) . . ?
C16 C13 Si2 110.6(4) . . ?
C14 C13 Si2 115.2(3) . . ?
C15 C13 Si2 107.8(4) . . ?
C19 C17 C18 110.6(4) . . ?
C19 C17 C20 103.6(4) . . ?
C18 C17 C20 104.7(4) . . ?
C19 C17 Si2 111.5(3) . . ?
C18 C17 Si2 114.8(4) . . ?
C20 C17 Si2 110.9(3) . . ?
C24 C21 C22 108.8(5) . . ?
C24 C21 C23 103.9(4) . . ?
C22 C21 C23 107.0(4) . . ?
C24 C21 Si2 111.5(3) . . ?
C22 C21 Si2 116.0(3) . . ?
C23 C21 Si2 108.8(4) . . ?
C26 C25 C28 106.6(5) . . ?
C26 C25 C27 107.7(4) . . ?
C28 C25 C27 109.9(5) . . ?
C26 C25 Si3 111.2(4) . . ?
C28 C25 Si3 108.5(4) . . ?
C27 C25 Si3 112.8(4) . . ?
C32 C29 C31 109.8(5) . . ?
C32 C29 C30 103.1(4) . . ?
C31 C29 C30 104.4(4) . . ?
C32 C29 Si3 111.6(4) . . ?
C31 C29 Si3 116.9(4) . . ?
C30 C29 Si3 109.9(4) . . ?
C35 C33 C36 111.6(4) . . ?
C35 C33 C34 102.3(5) . . ?
C36 C33 C34 106.8(5) . . ?
C35 C33 Si3 110.9(4) . . ?
C36 C33 Si3 115.2(4) . . ?
C34 C33 Si3 109.2(3) . . ?
O3B Cr1B O1B 129.63(16) . . ?
O3B Cr1B O2B 111.66(16) . . ?
O1B Cr1B O2B 118.36(16) . . ?
O1B Si1B C1B 107.12(19) . . ?
O1B Si1B C9B 109.0(2) . . ?
C1B Si1B C9B 110.79(19) . . ?
O1B Si1B C5B 108.2(3) . . ?
C1B Si1B C5B 113.2(3) . . ?
C9B Si1B C5B 108.5(2) . . ?
O2B Si2B C13B 108.46(16) . . ?
O2B Si2B C17B 107.69(18) . . ?
C13B Si2B C17B 110.3(2) . . ?
O2B Si2B C21B 108.4(2) . . ?
C13B Si2B C21B 112.6(2) . . ?
C17B Si2B C21B 109.2(2) . . ?
O3B Si3B C33C 109.4(3) . . ?
O3B Si3B C25C 106.4(3) . . ?
C33C Si3B C25C 116.3(3) . . ?
O3B Si3B C29C 107.1(3) . . ?
C33C Si3B C29C 84.1(3) . . ?
C25C Si3B C29C 131.2(3) . . ?
O3B Si3B C33B 108.3(3) . . ?
C33C Si3B C33B 28.2(3) . . ?
C25C Si3B C33B 90.9(3) . . ?
C29C Si3B C33B 110.7(3) . . ?
O3B Si3B C25B 109.4(3) . . ?
C33C Si3B C25B 133.2(3) . . ?
C25C Si3B C25B 25.7(3) . . ?
C29C Si3B C25B 108.2(4) . . ?
C33B Si3B C25B 112.9(3) . . ?
O3B Si3B C29B 107.1(3) . . ?
C33C Si3B C29B 110.5(3) . . ?
C25C Si3B C29B 106.7(3) . . ?
C29C Si3B C29B 28.8(3) . . ?
C33B Si3B C29B 133.7(3) . . ?
C25B Si3B C29B 81.6(4) . . ?
Si1B O1B Cr1B 176.4(2) . . ?
Si2B O2B Cr1B 153.39(18) . . ?
Si3B O3B Cr1B 155.5(2) . . ?
C3B C1B C4B 112.3(5) . . ?
C3B C1B C4C 116.5(6) . . ?
C4B C1B C4C 29.7(6) . . ?
C3B C1B C2C 63.2(5) . . ?
C4B C1B C2C 133.2(6) . . ?
C4C C1B C2C 106.6(6) . . ?
C3B C1B C2B 108.9(5) . . ?
C4B C1B C2B 106.4(5) . . ?
C4C C1B C2B 77.5(6) . . ?
C2C C1B C2B 46.9(4) . . ?
C3B C1B C3C 39.6(5) . . ?
C4B C1B C3C 83.5(6) . . ?
C4C C1B C3C 103.5(7) . . ?
C2C C1B C3C 102.6(6) . . ?
C2B C1B C3C 146.0(5) . . ?
C3B C1B Si1B 114.4(4) . . ?
C4B C1B Si1B 106.7(4) . . ?
C4C C1B Si1B 123.3(4) . . ?
C2C C1B Si1B 117.5(5) . . ?
C2B C1B Si1B 107.9(3) . . ?
C3C C1B Si1B 99.8(4) . . ?
C6B C5B C8B 110.3(6) . . ?
C6B C5B C7B 106.6(6) . . ?
C8B C5B C7B 101.6(5) . . ?
C6B C5B Si1B 119.1(5) . . ?
C8B C5B Si1B 111.6(4) . . ?
C7B C5B Si1B 105.9(4) . . ?
C11B C9B C12B 108.8(4) . . ?
C11B C9B C10B 105.6(4) . . ?
C12B C9B C10B 107.1(4) . . ?
C11B C9B Si1B 108.3(4) . . ?
C12B C9B Si1B 116.4(3) . . ?
C10B C9B Si1B 110.1(3) . . ?
C16C C13B C16B 78.0(6) . . ?
C16C C13B C14C 111.6(8) . . ?
C16B C13B C14C 104.2(7) . . ?
C16C C13B C14B 36.2(6) . . ?
C16B C13B C14B 110.5(5) . . ?
C14C C13B C14B 88.0(6) . . ?
C16C C13B C15B 134.1(5) . . ?
C16B C13B C15B 105.4(5) . . ?
C14C C13B C15B 22.5(7) . . ?
C14B C13B C15B 108.0(4) . . ?
C16C C13B C15C 106.7(11) . . ?
C16B C13B C15C 31.4(10) . . ?
C14C C13B C15C 104.5(8) . . ?
C14B C13B C15C 141.5(10) . . ?
C15B C13B C15C 93.8(8) . . ?
C16C C13B Si2B 115.7(4) . . ?
C16B C13B Si2B 111.5(3) . . ?
C14C C13B Si2B 125.0(7) . . ?
C14B C13B Si2B 115.2(3) . . ?
C15B C13B Si2B 105.6(3) . . ?
C15C C13B Si2B 87.5(8) . . ?
C18C C17B C20C 121.9(7) . . ?
C18C C17B C19B 116.6(6) . . ?
C20C C17B C19B 61.2(5) . . ?
C18C C17B C18B 20.3(5) . . ?
C20C C17B C18B 137.0(7) . . ?
C19B C17B C18B 108.9(4) . . ?
C18C C17B C19C 107.1(6) . . ?
C20C C17B C19C 102.4(6) . . ?
C19B C17B C19C 43.5(5) . . ?
C18B C17B C19C 88.8(5) . . ?
C18C C17B C20B 80.0(6) . . ?
C20C C17B C20B 49.5(5) . . ?
C19B C17B C20B 102.2(5) . . ?
C18B C17B C20B 100.1(5) . . ?
C19C C17B C20B 145.0(6) . . ?
C18C C17B Si2B 120.1(5) . . ?
C20C C17B Si2B 104.8(5) . . ?
C19B C17B Si2B 118.0(4) . . ?
C18B C17B Si2B 115.2(4) . . ?
C19C C17B Si2B 96.0(5) . . ?
C20B C17B Si2B 110.1(3) . . ?
C24B C21B C22C 115.5(10) . . ?
C24B C21B C22B 116.9(6) . . ?
C22C C21B C22B 56.8(7) . . ?
C24B C21B C23C 62.5(6) . . ?
C22C C21B C23C 109.3(8) . . ?
C22B C21B C23C 64.2(6) . . ?
C24B C21B C23B 103.7(6) . . ?
C22C C21B C23B 45.8(6) . . ?
C22B C21B C23B 102.0(5) . . ?
C23C C21B C23B 146.2(7) . . ?
C24B C21B C24C 35.2(5) . . ?
C22C C21B C24C 106.3(9) . . ?
C22B C21B C24C 142.8(7) . . ?
C23C C21B C24C 97.6(7) . . ?
C23B C21B C24C 74.6(5) . . ?
C24B C21B Si2B 109.8(5) . . ?
C22C C21B Si2B 130.6(8) . . ?
C22B C21B Si2B 116.9(5) . . ?
C23C C21B Si2B 108.2(6) . . ?
C23B C21B Si2B 105.6(4) . . ?
C24C C21B Si2B 99.3(5) . . ?
C28B C25B Si3B 110.9(6) . . ?
C26B C25C C27B 112.9(6) . . ?
C26B C25C C28C 97.2(6) . . ?
C27B C25C C28C 110.0(5) . . ?
C26B C25C Si3B 117.4(5) . . ?
C27B C25C Si3B 112.2(5) . . ?
C28C C25C Si3B 105.6(5) . . ?
C32B C29B Si3B 111.2(6) . . ?
C30B C29C C31B 110.4(6) . . ?
C30B C29C C32C 98.3(7) . . ?
C31B C29C C32C 112.2(7) . . ?
C30B C29C Si3B 114.0(5) . . ?
C31B C29C Si3B 111.7(5) . . ?
C32C C29C Si3B 109.6(6) . . ?
C36B C33B Si3B 112.9(5) . . ?
C34B C33C C35B 109.8(5) . . ?
C34B C33C C36C 100.9(7) . . ?
C35B C33C C36C 108.2(7) . . ?
C34B C33C Si3B 112.5(5) . . ?
C35B C33C Si3B 114.1(5) . . ?
C36C C33C Si3B 110.3(6) . . ?
O7 Na1 O4 154.50(12) . . ?
O7 Na1 O9 118.23(11) . . ?
O4 Na1 O9 61.96(11) . . ?
O7 Na1 O8 62.34(11) . . ?
O4 Na1 O8 117.83(12) . . ?
O9 Na1 O8 57.42(10) . . ?
O7 Na1 O6 61.19(10) . . ?
O4 Na1 O6 114.34(11) . . ?
O9 Na1 O6 171.22(12) . . ?
O8 Na1 O6 123.42(10) . . ?
O7 Na1 O5 114.61(12) . . ?
O4 Na1 O5 60.33(10) . . ?
O9 Na1 O5 122.23(11) . . ?
O8 Na1 O5 170.09(11) . . ?
O6 Na1 O5 55.15(9) . . ?
C37 O4 C56 112.2(4) . . ?
C37 O4 Na1 115.9(3) . . ?
C56 O4 Na1 113.3(2) . . ?
C39 O5 C38 116.2(3) . . ?
C39 O5 Na1 118.9(2) . . ?
C38 O5 Na1 119.5(3) . . ?
C44 O6 C45 117.0(4) . . ?
C44 O6 Na1 120.5(3) . . ?
C45 O6 Na1 117.2(3) . . ?
C47 O7 C46 112.1(3) . . ?
C47 O7 Na1 117.4(3) . . ?
C46 O7 Na1 116.4(2) . . ?
C49 O8 C48 118.1(4) . . ?
C49 O8 Na1 116.5(2) . . ?
C48 O8 Na1 117.0(3) . . ?
C54 O9 C55 117.6(4) . . ?
C54 O9 Na1 117.5(3) . . ?
C55 O9 Na1 118.8(3) . . ?
O4 C37 C38 110.3(4) . . ?
O5 C38 C37 106.5(3) . . ?
C44 C39 C40 119.4(5) . . ?
C44 C39 O5 114.9(4) . . ?
C40 C39 O5 125.7(4) . . ?
C39 C40 C41 118.7(5) . . ?
C42 C41 C40 121.2(5) . . ?
C41 C42 C43 120.8(6) . . ?
C44 C43 C42 118.6(5) . . ?
C39 C44 O6 114.1(4) . . ?
C39 C44 C43 121.3(4) . . ?
O6 C44 C43 124.6(4) . . ?
O6 C45 C46 107.0(4) . . ?
O7 C46 C45 108.0(4) . . ?
O7 C47 C48 108.6(4) . . ?
O8 C48 C47 107.5(4) . . ?
O8 C49 C54 114.7(4) . . ?
O8 C49 C50 126.5(5) . . ?
C54 C49 C50 118.8(6) . . ?
C49 C50 C51 119.8(6) . . ?
C52 C51 C50 121.6(6) . . ?
C51 C52 C53 119.5(7) . . ?
C54 C53 C52 119.2(5) . . ?
C53 C54 O9 124.8(4) . . ?
C53 C54 C49 121.0(5) . . ?
O9 C54 C49 114.2(5) . . ?
O9 C55 C56 107.2(4) . . ?
O4 C56 C55 108.3(5) . . ?
O4B Na1B O7B 152.53(13) . . ?
O4B Na1B O8B 120.03(11) . . ?
O7B Na1B O8B 60.47(13) . . ?
O4B Na1B O6B 117.57(12) . . ?
O7B Na1B O6B 60.56(13) . . ?
O8B Na1B O6B 119.76(11) . . ?
O4B Na1B O9B 62.73(10) . . ?
O7B Na1B O9B 115.09(13) . . ?
O8B Na1B O9B 58.01(10) . . ?
O6B Na1B O9B 172.02(12) . . ?
O4B Na1B O5B 62.17(9) . . ?
O7B Na1B O5B 115.37(13) . . ?
O8B Na1B O5B 175.08(12) . . ?
O6B Na1B O5B 56.88(10) . . ?
O9B Na1B O5B 124.73(10) . . ?
O4B Na1B C5S 87.10(13) . . ?
O7B Na1B C5S 119.86(14) . . ?
O8B Na1B C5S 106.66(18) . . ?
O6B Na1B C5S 92.11(16) . . ?
O9B Na1B C5S 95.87(16) . . ?
O5B Na1B C5S 77.54(16) . . ?
C56B O4B C37B 112.9(3) . . ?
C56B O4B Na1B 115.4(2) . . ?
C37B O4B Na1B 117.8(2) . . ?
C39B O5B C38B 116.7(3) . . ?
C39B O5B Na1B 117.3(2) . . ?
C38B O5B Na1B 117.2(2) . . ?
C44B O6B C45B 118.4(4) . . ?
C44B O6B Na1B 118.6(2) . . ?
C45B O6B Na1B 119.6(3) . . ?
C47B O7B C46B 115.4(5) . . ?
C47B O7B Na1B 116.6(3) . . ?
C46B O7B Na1B 113.9(4) . . ?
C49B O8B C48B 118.7(4) . . ?
C49B O8B Na1B 115.9(3) . . ?
C48B O8B Na1B 122.6(3) . . ?
C54B O9B C55B 116.9(3) . . ?
C54B O9B Na1B 114.6(2) . . ?
C55B O9B Na1B 118.2(3) . . ?
O4B C37B C38B 107.9(3) . . ?
O5B C38B C37B 106.0(4) . . ?
C40B C39B O5B 126.9(4) . . ?
C40B C39B C44B 119.5(4) . . ?
O5B C39B C44B 113.6(4) . . ?
C39B C40B C41B 120.3(4) . . ?
C42B C41B C40B 119.9(5) . . ?
C41B C42B C43B 120.3(5) . . ?
C44B C43B C42B 119.5(5) . . ?
O6B C44B C43B 124.9(4) . . ?
O6B C44B C39B 114.6(4) . . ?
C43B C44B C39B 120.5(5) . . ?
O6B C45B C46B 109.8(4) . . ?
C45B C46B O7B 107.1(5) . . ?
O7B C47B C48B 107.8(5) . . ?
O8B C48B C47B 109.0(5) . . ?
O8B C49B C54B 115.1(4) . . ?
O8B C49B C50B 125.5(4) . . ?
C54B C49B C50B 119.3(4) . . ?
C49B C50B C51B 120.0(4) . . ?
C52B C51B C50B 119.6(6) . . ?
C51B C52B C53B 120.9(5) . . ?
C54B C53B C52B 119.3(4) . . ?
C49B C54B C53B 120.8(4) . . ?
C49B C54B O9B 114.3(4) . . ?
C53B C54B O9B 124.8(4) . . ?
O9B C55B C56B 106.5(3) . . ?
O4B C56B C55B 108.0(3) . . ?
C6S C1S C2S 122.3(5) . . ?
C1S C2S C3S 119.8(6) . . ?
C2S C3S C4S 115.3(6) . . ?
C5S C4S C3S 118.6(5) . . ?
C6S C5S C4S 123.2(7) . . ?
C6S C5S Na1B 86.4(4) . . ?
C4S C5S Na1B 90.2(4) . . ?
C1S C6S C5S 120.6(7) . . ?
C8S C7S C12S 112.7(11) . . ?
C7S C8S C9S 129.5(9) . . ?
C10S C9S C8S 117.4(8) . . ?
C9S C10S C11S 118.2(8) . . ?
C10S C11S C12S 120.3(7) . . ?
C11S C12S C7S 121.2(10) . . ?
C18S C13S C14S 121.2(6) . . ?
C13S C14S C15S 119.6(5) . . ?
C16S C15S C14S 116.6(6) . . ?
C17S C16S C15S 120.4(6) . . ?
C18S C17S C16S 121.9(5) . . ?
C17S C18S C13S 120.2(7) . . ?
C21S C19S C20S 120.1(8) 3_775 . ?
C19S C20S C21S 122.2(7) . . ?
C19S C21S C20S 117.7(8) 3_775 . ?

loop_
_geom_bond_atom_site_label_1
_geom_bond_atom_site_label_2
_geom_bond_distance
_geom_bond_site_symmetry_2
_geom_bond_publ_flag
Cr1 O2 1.905(3) . ?
Cr1 O1 1.920(3) . ?
Cr1 O3 1.942(3) . ?
Si1 O1 1.598(3) . ?
Si1 C9 1.925(6) . ?
Si1 C5 1.934(5) . ?
Si1 C1 1.994(7) . ?
Si1 C9M 1.979(12) . ?
Si1 C1M 1.994(12) . ?
Si1 C5M 2.036(8) . ?
Si2 O2 1.607(3) . ?
Si2 C13 1.914(5) . ?
Si2 C17 1.932(5) . ?
Si2 C21 1.934(5) . ?
Si3 O3 1.605(3) . ?
Si3 C29 1.900(5) . ?
Si3 C33 1.931(5) . ?
Si3 C25 1.955(7) . ?
C1 C4 1.539(8) . ?
C1M C3 1.505(11) . ?
C1M C4M 1.516(12) . ?
C1M C2 1.552(10) . ?
C5 C8 1.472(7) . ?
C5 C6 1.512(7) . ?
C5 C7 1.590(8) . ?
C5M C7M 1.545(11) . ?
C9 C11 1.580(7) . ?
C9M C10 1.439(9) . ?
C9M C12 1.547(10) . ?
C9M C11M 1.564(12) . ?
C13 C16 1.507(8) . ?
C13 C14 1.537(8) . ?
C13 C15 1.602(9) . ?
C17 C19 1.503(6) . ?
C17 C18 1.547(7) . ?
C17 C20 1.576(7) . ?
C21 C24 1.492(7) . ?
C21 C22 1.560(7) . ?
C21 C23 1.604(6) . ?
C25 C26 1.497(7) . ?
C25 C28 1.603(8) . ?
C25 C27 1.574(8) . ?
C29 C32 1.508(9) . ?
C29 C31 1.544(7) . ?
C29 C30 1.617(8) . ?
C33 C35 1.516(8) . ?
C33 C36 1.542(8) . ?
C33 C34 1.578(9) . ?
Cr1B O3B 1.894(3) . ?
Cr1B O1B 1.891(3) . ?
Cr1B O2B 1.903(3) . ?
Si1B O1B 1.585(4) . ?
Si1B C1B 1.931(4) . ?
Si1B C9B 1.925(5) . ?
Si1B C5B 1.923(5) . ?
Si2B O2B 1.602(3) . ?
Si2B C13B 1.929(4) . ?
Si2B C17B 1.935(5) . ?
Si2B C21B 1.931(7) . ?
Si3B O3B 1.609(3) . ?
Si3B C33C 1.930(7) . ?
Si3B C25C 1.946(8) . ?
Si3B C29C 1.933(10) . ?
Si3B C33B 1.986(6) . ?
Si3B C25B 1.979(10) . ?
Si3B C29B 1.988(9) . ?
C1B C3B 1.489(6) . ?
C1B C4B 1.515(8) . ?
C1B C4C 1.529(10) . ?
C1B C2C 1.545(9) . ?
C1B C2B 1.565(7) . ?
C1B C3C 1.601(9) . ?
C5B C6B 1.392(11) . ?
C5B C8B 1.553(9) . ?
C5B C7B 1.641(10) . ?
C9B C11B 1.531(6) . ?
C9B C12B 1.524(7) . ?
C9B C10B 1.561(7) . ?
C13B C16C 1.500(12) . ?
C13B C16B 1.510(7) . ?
C13B C14C 1.527(9) . ?
C13B C14B 1.514(6) . ?
C13B C15B 1.543(7) . ?
C13B C15C 1.572(10) . ?
C17B C18C 1.449(10) . ?
C17B C20C 1.474(8) . ?
C17B C19B 1.488(7) . ?
C17B C18B 1.553(7) . ?
C17B C19C 1.641(8) . ?
C17B C20B 1.668(8) . ?
C21B C24B 1.458(9) . ?
C21B C22C 1.481(12) . ?
C21B C22B 1.493(8) . ?
C21B C23C 1.586(10) . ?
C21B C23B 1.627(7) . ?
C21B C24C 1.589(12) . ?
C26B C25C 1.440(8) . ?
C27B C25C 1.551(8) . ?
C30B C29C 1.503(8) . ?
C31B C29C 1.553(10) . ?
C34B C33C 1.526(10) . ?
C35B C33C 1.547(9) . ?
C25B C28B 1.549(11) . ?
C25C C28C 1.583(9) . ?
C29B C32B 1.546(10) . ?
C29C C32C 1.548(10) . ?
C33B C36B 1.557(9) . ?
C33C C36C 1.548(11) . ?
Na1 O7 2.572(3) . ?
Na1 O4 2.647(3) . ?
Na1 O9 2.636(4) . ?
Na1 O8 2.652(3) . ?
Na1 O6 2.710(4) . ?
Na1 O5 2.733(3) . ?
O4 C37 1.423(6) . ?
O4 C56 1.423(7) . ?
O5 C39 1.392(6) . ?
O5 C38 1.423(5) . ?
O6 C44 1.373(5) . ?
O6 C45 1.418(5) . ?
O7 C47 1.408(5) . ?
O7 C46 1.443(6) . ?
O8 C49 1.383(7) . ?
O8 C48 1.438(5) . ?
O9 C54 1.377(6) . ?
O9 C55 1.449(5) . ?
C37 C38 1.481(8) . ?
C39 C44 1.371(6) . ?
C39 C40 1.396(6) . ?
C40 C41 1.385(9) . ?
C41 C42 1.352(8) . ?
C42 C43 1.379(7) . ?
C43 C44 1.383(7) . ?
C45 C46 1.466(7) . ?
C47 C48 1.494(8) . ?
C49 C54 1.399(7) . ?
C49 C50 1.387(7) . ?
C50 C51 1.388(9) . ?
C51 C52 1.352(9) . ?
C52 C53 1.415(8) . ?
C53 C54 1.376(8) . ?
C55 C56 1.481(8) . ?
Na1B O4B 2.550(3) . ?
Na1B O7B 2.581(4) . ?
Na1B O8B 2.593(4) . ?
Na1B O6B 2.619(4) . ?
Na1B O9B 2.620(3) . ?
Na1B O5B 2.661(4) . ?
Na1B C5S 3.078(6) . ?
O4B C56B 1.428(5) . ?
O4B C37B 1.425(6) . ?
O5B C39B 1.375(5) . ?
O5B C38B 1.434(4) . ?
O6B C44B 1.364(6) . ?
O6B C45B 1.382(5) . ?
O7B C47B 1.405(7) . ?
O7B C46B 1.453(7) . ?
O8B C49B 1.367(6) . ?
O8B C48B 1.361(6) . ?
O9B C54B 1.387(6) . ?
O9B C55B 1.433(4) . ?
C37B C38B 1.504(6) . ?
C39B C40B 1.369(7) . ?
C39B C44B 1.396(6) . ?
C40B C41B 1.397(6) . ?
C41B C42B 1.371(7) . ?
C42B C43B 1.389(8) . ?
C43B C44B 1.379(6) . ?
C45B C46B 1.391(9) . ?
C47B C48B 1.478(9) . ?
C49B C54B 1.376(5) . ?
C49B C50B 1.403(8) . ?
C50B C51B 1.392(8) . ?
C51B C52B 1.365(7) . ?
C52B C53B 1.395(8) . ?
C53B C54B 1.381(6) . ?
C55B C56B 1.495(7) . ?
C1S C6S 1.268(10) . ?
C1S C2S 1.331(10) . ?
C2S C3S 1.355(8) . ?
C3S C4S 1.426(11) . ?
C4S C5S 1.294(10) . ?
C5S C6S 1.275(8) . ?
C7S C8S 1.293(14) . ?
C7S C12S 1.400(14) . ?
C8S C9S 1.344(12) . ?
C9S C10S 1.360(10) . ?
C10S C11S 1.358(12) . ?
C11S C12S 1.380(14) . ?
C13S C18S 1.320(7) . ?
C13S C14S 1.336(10) . ?
C14S C15S 1.414(10) . ?
C15S C16S 1.364(7) . ?
C16S C17S 1.332(9) . ?
C17S C18S 1.315(9) . ?
C19S C21S 1.334(10) 3_775 ?
C19S C20S 1.329(11) . ?
C20S C21S 1.338(12) . ?
C21S C19S 1.334(10) 3_775 ?
